data_7047608
loop_
_publ_author_name
'Sava, Daniel Florin'
'Zheng, Nan'
'Vit\'orica-Yrez\'abal, I\~nigo J'
'Timco, Grigore A.'
'Winpenny, Richard E. P.'

_publ_section_title
;
 Binding of halogens by a Cr<sub>8</sub> metallacrown.
;
_journal_issue 39
_journal_name_full 'Dalton transactions (Cambridge, England : 2003)'
_journal_page_first 13771
_journal_page_last 13775
_journal_paper_doi 10.1039/c8dt03172j
_journal_volume 47
_journal_year 2018
_chemical_formula_moiety 'C80 H144 Cr8 F8 O32, 0.45(I2)'
_chemical_formula_sum 'C80 H144 Cr8 F8 I0.91 O32'
_chemical_formula_weight 2301.26
_space_group_crystal_system monoclinic
_space_group_IT_number 15
_space_group_name_Hall '-I 2ya'
_space_group_name_H-M_alt 'I 1 2/a 1'
_symmetry_space_group_name_Hall '-I 2ya'
_symmetry_space_group_name_H-M 'I 1 2/a 1'
_atom_sites_solution_hydrogens geom
_audit_creation_date 2018-05-22
_audit_creation_method
;
Olex2 1.2
(compiled 2018.05.18 svn.r3508 for OlexSys, GUI svn.r5497)
;
_audit_update_record
;
2018-08-02 deposited with the CCDC.
2018-09-10 downloaded from the CCDC.
;
_cell_angle_alpha 90
_cell_angle_beta 111.390(3)
_cell_angle_gamma 90
_cell_formula_units_Z 8
_cell_length_a 34.7183(8)
_cell_length_b 16.5480(3)
_cell_length_c 44.5613(13)
_cell_measurement_reflns_used 24930
_cell_measurement_temperature 200.01(10)
_cell_measurement_theta_max 27.1060
_cell_measurement_theta_min 1.9030
_cell_volume 23837.9(11)
_computing_cell_refinement 'CrysAlisPro 1.171.39.30c (Rigaku OD, 2017)'
_computing_data_collection 'CrysAlisPro 1.171.39.30c (Rigaku OD, 2017)'
_computing_data_reduction 'CrysAlisPro 1.171.39.30c (Rigaku OD, 2017)'
_computing_molecular_graphics 'Olex2 (Dolomanov et al., 2009)'
_computing_publication_material 'Olex2 (Dolomanov et al., 2009)'
_computing_structure_refinement 'ShelXL (Sheldrick, 2015)'
_diffrn_ambient_environment N~2~
_diffrn_ambient_temperature 200.01(10)
_diffrn_detector 'CCD plate'
_diffrn_measured_fraction_theta_full 0.999
_diffrn_measured_fraction_theta_max 0.996
_diffrn_measurement_details
;
List of Runs (angles in degrees, time in seconds):

  # Type    Start    End  Width  t~exp~   \w     \q     \k     \f   Frames
#--------------------------------------------------------------------------
  1  \w    -70.00  33.00   1.00    6.00    --   19.40  43.00  30.00  103
  2  \w    -34.00 106.00   1.00    6.00    --   19.40  29.00  90.00  140
  3  \w    -46.00 -21.00   1.00    6.00    --   19.40  60.00 -60.00   25
  4  \w      9.00 109.00   1.00    6.00    --   19.40  14.00 -30.00  100
;
_diffrn_measurement_device 'four-circle diffractometer'
_diffrn_measurement_device_type 'XtaLAB AFC11 (RINC): quarter-chi single'
_diffrn_measurement_method '\w scans'
_diffrn_orient_matrix_type 'CrysAlisPro convention (1999,Acta A55,543-557)'
_diffrn_orient_matrix_UB_11 0.0091788000
_diffrn_orient_matrix_UB_12 0.0324747000
_diffrn_orient_matrix_UB_13 0.0105913000
_diffrn_orient_matrix_UB_21 -0.0054877000
_diffrn_orient_matrix_UB_22 -0.0186577000
_diffrn_orient_matrix_UB_23 0.0122117000
_diffrn_orient_matrix_UB_31 0.0191597000
_diffrn_orient_matrix_UB_32 -0.0208185000
_diffrn_orient_matrix_UB_33 0.0055600000
_diffrn_radiation_monochromator graphite
_diffrn_radiation_probe x-ray
_diffrn_radiation_type MoK\a
_diffrn_radiation_wavelength 0.71073
_diffrn_reflns_av_R_equivalents 0.0287
_diffrn_reflns_av_unetI/netI 0.0382
_diffrn_reflns_Laue_measured_fraction_full 0.999
_diffrn_reflns_Laue_measured_fraction_max 0.996
_diffrn_reflns_limit_h_max 43
_diffrn_reflns_limit_h_min -43
_diffrn_reflns_limit_k_max 19
_diffrn_reflns_limit_k_min -20
_diffrn_reflns_limit_l_max 52
_diffrn_reflns_limit_l_min -56
_diffrn_reflns_number 74413
_diffrn_reflns_point_group_measured_fraction_full 0.999
_diffrn_reflns_point_group_measured_fraction_max 0.996
_diffrn_reflns_theta_full 25.242
_diffrn_reflns_theta_max 26.732
_diffrn_reflns_theta_min 1.858
_diffrn_source 'fine-focus sealed X-ray tube'
_diffrn_source_type 'Enhance (Mo) X-ray Source'
_exptl_absorpt_coefficient_mu 1.011
_exptl_absorpt_correction_T_max 1.00000
_exptl_absorpt_correction_T_min 0.52238
_exptl_absorpt_correction_type multi-scan
_exptl_absorpt_process_details
;
CrysAlisPro 1.171.39.30c (Rigaku Oxford Diffraction, 2017)
Empirical absorption correction using spherical harmonics,
 implemented in SCALE3 ABSPACK scaling algorithm.
;
_exptl_crystal_colour 'clear dark green'
_exptl_crystal_colour_lustre clear
_exptl_crystal_colour_modifier dark
_exptl_crystal_colour_primary green
_exptl_crystal_density_diffrn 1.282
_exptl_crystal_description block
_exptl_crystal_F_000 9537
_exptl_crystal_size_max 0.4
_exptl_crystal_size_mid 0.1
_exptl_crystal_size_min 0.1
_refine_diff_density_max 0.942
_refine_diff_density_min -1.169
_refine_diff_density_rms 0.077
_refine_ls_extinction_method none
_refine_ls_goodness_of_fit_ref 1.025
_refine_ls_hydrogen_treatment constr
_refine_ls_matrix_type full
_refine_ls_number_parameters 1548
_refine_ls_number_reflns 25197
_refine_ls_number_restraints 1701
_refine_ls_restrained_S_all 1.026
_refine_ls_R_factor_all 0.0798
_refine_ls_R_factor_gt 0.0586
_refine_ls_shift/su_max 0.003
_refine_ls_shift/su_mean 0.000
_refine_ls_structure_factor_coef Fsqd
_refine_ls_weighting_details 'w=1/[\s^2^(Fo^2^)+(0.0728P)^2^+83.8201P] where P=(Fo^2^+2Fc^2^)/3'
_refine_ls_weighting_scheme calc
_refine_ls_wR_factor_gt 0.1490
_refine_ls_wR_factor_ref 0.1594
_reflns_Friedel_coverage 0.000
_reflns_number_gt 19076
_reflns_number_total 25197
_reflns_threshold_expression 'I > 2\s(I)'
_cod_data_source_file c8dt03172j2.cif
_cod_data_source_block vt_1_200_00
_cod_depositor_comments 'Adding full bibliography for 7047602--7047620.cif.'
_cod_database_code 7047608
_shelx_shelxl_version_number 2018/3
_chemical_oxdiff_formula Cr8F8O32C80H144I
_shelx_space_group_comment
;
The symmetry employed for this shelxl refinement is uniquely defined
by the following loop, which should always be used as a source of
symmetry information in preference to the above space-group names.
They are only intended as comments.
;
_shelx_estimated_absorpt_t_max 0.906
_shelx_estimated_absorpt_t_min 0.688
_reflns_odcompleteness_completeness 89.00
_reflns_odcompleteness_iscentric 1
_reflns_odcompleteness_theta 28.73
_olex2_refinement_description
;
1. Fixed Uiso
 At 1.5 times of:
  All C(H,H,H) groups
2. Restrained distances
 C71-C73 \\sim C71-C69 \\sim C73-C69 \\sim C74-C70 \\sim C74-C72 \\sim C70-C72
 with sigma of 0.004
 C68-C67 \\sim C68-C71 \\sim C68-C73 \\sim C68-C69 \\sim C68-C74 \\sim C68-C70
\\sim C68-C72
 with sigma of 0.002
 C105-C103 \\sim C105-C101 \\sim C103-C101 \\sim C104-C102 \\sim C104-C106
\\sim C102-C106
 with sigma of 0.004
 C100-C99 \\sim C100-C105 \\sim C100-C103 \\sim C100-C101 \\sim C100-C104 \\sim
C100-C102 \\sim C100-
 C106
 with sigma of 0.002
 C14-C12 \\sim C14-C16 \\sim C12-C16 \\sim C13-C15 \\sim C13-C11 \\sim C15-C11
 with sigma of 0.004
 C10-C9 \\sim C10-C14 \\sim C10-C12 \\sim C10-C16 \\sim C10-C13 \\sim C10-C15
\\sim C10-C11
 with sigma of 0.002
 C45-C43 \\sim C45-C41 \\sim C43-C41 \\sim C44-C40 \\sim C44-C42 \\sim C40-C42
 with sigma of 0.004
 C39-C38 \\sim C39-C45 \\sim C39-C43 \\sim C39-C41 \\sim C39-C44 \\sim C39-C40
\\sim C39-C42
 with sigma of 0.002
 C81-C79 \\sim C81-C77 \\sim C79-C77 \\sim C78-C80 \\sim C78-C82 \\sim C80-C82
 with sigma of 0.004
 C76-C75 \\sim C76-C81 \\sim C76-C79 \\sim C76-C77 \\sim C76-C78 \\sim C76-C80
\\sim C76-C82
 with sigma of 0.002
 C61-C65 \\sim C61-C63 \\sim C65-C63 \\sim C62-C64 \\sim C62-C66 \\sim C64-C66
 with sigma of 0.004
 C60-C59 \\sim C60-C61 \\sim C60-C65 \\sim C60-C63 \\sim C60-C62 \\sim C60-C64
\\sim C60-C66
 with sigma of 0.002
 C35-C33 \\sim C35-C37 \\sim C33-C37 \\sim C32-C34 \\sim C32-C36 \\sim C34-C36
 with sigma of 0.004
 C31-C30 \\sim C31-C35 \\sim C31-C33 \\sim C31-C37 \\sim C31-C32 \\sim C31-C34
\\sim C31-C36
 with sigma of 0.002
 C7-C3 \\sim C7-C5 \\sim C3-C5 \\sim C4-C6 \\sim C4-C8 \\sim C6-C8
 with sigma of 0.004
 C2-C1 \\sim C2-C7 \\sim C2-C3 \\sim C2-C5 \\sim C2-C4 \\sim C2-C6 \\sim C2-C8
 with sigma of 0.002
 C98-C96 \\sim C98-C94 \\sim C96-C94 \\sim C95-C97 \\sim C95-C93 \\sim C97-C93
 with sigma of 0.004
 C92-C91 \\sim C92-C98 \\sim C92-C96 \\sim C92-C94 \\sim C92-C95 \\sim C92-C97
\\sim C92-C93
 with sigma of 0.002
 C88-C86 \\sim C88-C90 \\sim C86-C90 \\sim C87-C89 \\sim C87-C85 \\sim C89-C85
 with sigma of 0.004
 C84-C83 \\sim C84-C88 \\sim C84-C86 \\sim C84-C90 \\sim C84-C87 \\sim C84-C89
\\sim C84-C85
 with sigma of 0.002
 C28-C26 \\sim C28-C24 \\sim C26-C24 \\sim C25-C27 \\sim C25-C29 \\sim C27-C29
 with sigma of 0.004
 C23-C22 \\sim C23-C28 \\sim C23-C26 \\sim C23-C24 \\sim C23-C25 \\sim C23-C27
\\sim C23-C29
 with sigma of 0.002
 I2-I1 \\sim I5-I6 \\sim I4-I3
 with sigma of 0.02
 C52-C50 \\sim C52-C48 \\sim C50-C48 \\sim C49-C51 \\sim C49-C53 \\sim C51-C53
 with sigma of 0.004
 C47-C46 \\sim C47-C52 \\sim C47-C50 \\sim C47-C48 \\sim C47-C49 \\sim C47-C51
\\sim C47-C53
 with sigma of 0.002
3. Uiso/Uaniso restraints and constraints
I1 \\sim I2 \\sim I3 \\sim I4 \\sim I5 \\sim I6: within 2A with sigma of 0.04
and sigma for terminal atoms of 0.08
C74 \\sim C69 \\sim C70 \\sim C71 \\sim C72 \\sim C68 \\sim C73: within 2A with
sigma of 0.002 and sigma for terminal atoms of 0.004
C12 \\sim C11 \\sim C16 \\sim C15 \\sim C14 \\sim C13 \\sim C10: within 2A with
sigma of 0.002 and sigma for terminal atoms of 0.004
C43 \\sim C42 \\sim C39 \\sim C41 \\sim C40 \\sim C45 \\sim C44: within 2A with
sigma of 0.002 and sigma for terminal atoms of 0.004
C104 \\sim C100 \\sim C105 \\sim C106 \\sim C101 \\sim C102 \\sim C103: within
2A with sigma of 0.002 and sigma for terminal atoms of 0.004
C90 \\sim C89 \\sim C88 \\sim C87 \\sim C86 \\sim C85 \\sim C84: within 2A with
sigma of 0.002 and sigma for terminal atoms of 0.004
C4 \\sim C5 \\sim C6 \\sim C7 \\sim C8 \\sim C3 \\sim C2: within 2A with sigma
of 0.002 and sigma for terminal atoms of 0.004
C23 \\sim C29 \\sim C28 \\sim C27 \\sim C26 \\sim C25 \\sim C24: within 2A with
sigma of 0.002 and sigma for terminal atoms of 0.004
C81 \\sim C82 \\sim C77 \\sim C78 \\sim C79 \\sim C80 \\sim C76: within 2A with
sigma of 0.002 and sigma for terminal atoms of 0.004
C65 \\sim C66 \\sim C61 \\sim C62 \\sim C63 \\sim C64 \\sim C60: within 2A with
sigma of 0.002 and sigma for terminal atoms of 0.004
C36 \\sim C37 \\sim C32 \\sim C33 \\sim C34 \\sim C35 \\sim C31: within 2A with
sigma of 0.002 and sigma for terminal atoms of 0.004
C6 \\sim C7 \\sim C8 \\sim C3 \\sim C4 \\sim C5 \\sim C2: within 2A with sigma
of 0.002 and sigma for terminal atoms of 0.004
C94 \\sim C95 \\sim C96 \\sim C97 \\sim C98 \\sim C93 \\sim C92: within 2A with
sigma of 0.002 and sigma for terminal atoms of 0.004
C95 \\sim C96 \\sim C97 \\sim C98 \\sim C93 \\sim C94 \\sim C92: within 2A with
sigma of 0.002 and sigma for terminal atoms of 0.004
C53 \\sim C52 \\sim C51 \\sim C50 \\sim C48 \\sim C49 \\sim C47: within 2A with
sigma of 0.002 and sigma for terminal atoms of 0.004
4. Rigid body (RIGU) restrains
 C68, C69, C71, C73, C70, C72, C74
 with sigma for 1-2 distances of 0.002 and sigma for 1-3 distances of 0.002
 C100, C101, C103, C105, C102, C104, C106
 with sigma for 1-2 distances of 0.002 and sigma for 1-3 distances of 0.002
 C10, C12, C14, C16, C11, C13, C15
 with sigma for 1-2 distances of 0.001 and sigma for 1-3 distances of 0.001
 C39, C41, C43, C45, C40, C42, C44
 with sigma for 1-2 distances of 0.002 and sigma for 1-3 distances of 0.002
 C76, C77, C79, C81, C78, C80, C82
 with sigma for 1-2 distances of 0.002 and sigma for 1-3 distances of 0.002
 C60, C61, C63, C65, C62, C64, C66
 with sigma for 1-2 distances of 0.002 and sigma for 1-3 distances of 0.002
 C31, C33, C35, C37, C32, C34, C36
 with sigma for 1-2 distances of 0.002 and sigma for 1-3 distances of 0.002
 C2, C3, C5, C7, C4, C6, C8
 with sigma for 1-2 distances of 0.002 and sigma for 1-3 distances of 0.002
 C92, C94, C96, C98, C93, C95, C97
 with sigma for 1-2 distances of 0.002 and sigma for 1-3 distances of 0.002
 C84, C86, C88, C90, C85, C87, C89
 with sigma for 1-2 distances of 0.002 and sigma for 1-3 distances of 0.002
 C23, C24, C26, C28, C25, C27, C29
 with sigma for 1-2 distances of 0.002 and sigma for 1-3 distances of 0.002
 C47, C48, C50, C52, C49, C51, C53
 with sigma for 1-2 distances of 0.002 and sigma for 1-3 distances of 0.002
5. Others
 Sof(I1)=Sof(I2)=FVAR(1)
 Sof(I3)=Sof(I4)=FVAR(2)
 Sof(I5)=Sof(I6)=FVAR(3)
 Sof(C70)=Sof(H70A)=Sof(H70B)=Sof(H70C)=Sof(C72)=Sof(H72A)=Sof(H72B)=Sof(H72C)=
 Sof(C74)=Sof(H74A)=Sof(H74B)=Sof(H74C)=1-FVAR(4)
 Sof(C69)=Sof(H69A)=Sof(H69B)=Sof(H69C)=Sof(C71)=Sof(H71A)=Sof(H71B)=Sof(H71C)=
 Sof(C73)=Sof(H73A)=Sof(H73B)=Sof(H73C)=FVAR(4)
 Sof(C102)=Sof(H10M)=Sof(H10N)=Sof(H10O)=Sof(C104)=Sof(H10P)=Sof(H10Q)=
 Sof(H10R)=Sof(C106)=Sof(H10S)=Sof(H10T)=Sof(H10U)=1-FVAR(5)
 Sof(C101)=Sof(H10D)=Sof(H10E)=Sof(H10F)=Sof(C103)=Sof(H10G)=Sof(H10H)=
 Sof(H10I)=Sof(C105)=Sof(H10J)=Sof(H10K)=Sof(H10L)=FVAR(5)
 Sof(C11)=Sof(H11P)=Sof(H11Q)=Sof(H11R)=Sof(C13)=Sof(H13A)=Sof(H13B)=Sof(H13C)=
 Sof(C15)=Sof(H15A)=Sof(H15B)=Sof(H15C)=1-FVAR(6)
 Sof(C12)=Sof(H12A)=Sof(H12B)=Sof(H12C)=Sof(C14)=Sof(H14A)=Sof(H14B)=Sof(H14C)=
 Sof(C16)=Sof(H16A)=Sof(H16B)=Sof(H16C)=FVAR(6)
 Sof(C40)=Sof(H40A)=Sof(H40B)=Sof(H40C)=Sof(C42)=Sof(H42A)=Sof(H42B)=Sof(H42C)=
 Sof(C44)=Sof(H44A)=Sof(H44B)=Sof(H44C)=1-FVAR(7)
 Sof(C41)=Sof(H41A)=Sof(H41B)=Sof(H41C)=Sof(C43)=Sof(H43A)=Sof(H43B)=Sof(H43C)=
 Sof(C45)=Sof(H45A)=Sof(H45B)=Sof(H45C)=FVAR(7)
 Sof(C78)=Sof(H78A)=Sof(H78B)=Sof(H78C)=Sof(C80)=Sof(H80A)=Sof(H80B)=Sof(H80C)=
 Sof(C82)=Sof(H82A)=Sof(H82B)=Sof(H82C)=1-FVAR(8)
 Sof(C77)=Sof(H77A)=Sof(H77B)=Sof(H77C)=Sof(C79)=Sof(H79A)=Sof(H79B)=Sof(H79C)=
 Sof(C81)=Sof(H81A)=Sof(H81B)=Sof(H81C)=FVAR(8)
 Sof(C62)=Sof(H62A)=Sof(H62B)=Sof(H62C)=Sof(C64)=Sof(H64A)=Sof(H64B)=Sof(H64C)=
 Sof(C66)=Sof(H66A)=Sof(H66B)=Sof(H66C)=1-FVAR(9)
 Sof(C61)=Sof(H61A)=Sof(H61B)=Sof(H61C)=Sof(C63)=Sof(H63A)=Sof(H63B)=Sof(H63C)=
 Sof(C65)=Sof(H65A)=Sof(H65B)=Sof(H65C)=FVAR(9)
 Sof(C49)=Sof(H49A)=Sof(H49B)=Sof(H49C)=Sof(C51)=Sof(H51A)=Sof(H51B)=Sof(H51C)=
 Sof(C53)=Sof(H53A)=Sof(H53B)=Sof(H53C)=1-FVAR(10)
 Sof(C48)=Sof(H48A)=Sof(H48B)=Sof(H48C)=Sof(C50)=Sof(H50A)=Sof(H50B)=Sof(H50C)=
 Sof(C52)=Sof(H52A)=Sof(H52B)=Sof(H52C)=FVAR(10)
 Sof(C32)=Sof(H32A)=Sof(H32B)=Sof(H32C)=Sof(C34)=Sof(H34A)=Sof(H34B)=Sof(H34C)=
 Sof(C36)=Sof(H36A)=Sof(H36B)=Sof(H36C)=1-FVAR(11)
 Sof(C33)=Sof(H33A)=Sof(H33B)=Sof(H33C)=Sof(C35)=Sof(H35A)=Sof(H35B)=Sof(H35C)=
 Sof(C37)=Sof(H37A)=Sof(H37B)=Sof(H37C)=FVAR(11)
 Sof(C4)=Sof(H4A)=Sof(H4B)=Sof(H4C)=Sof(C6)=Sof(H6A)=Sof(H6B)=Sof(H6C)=Sof(C8)=
 Sof(H8A)=Sof(H8B)=Sof(H8C)=1-FVAR(12)
 Sof(C3)=Sof(H3A)=Sof(H3B)=Sof(H3C)=Sof(C5)=Sof(H5A)=Sof(H5B)=Sof(H5C)=Sof(C7)=
 Sof(H7A)=Sof(H7B)=Sof(H7C)=FVAR(12)
 Sof(C93)=Sof(H93A)=Sof(H93B)=Sof(H93C)=Sof(C95)=Sof(H95A)=Sof(H95B)=Sof(H95C)=
 Sof(C97)=Sof(H97A)=Sof(H97B)=Sof(H97C)=1-FVAR(13)
 Sof(C94)=Sof(H94A)=Sof(H94B)=Sof(H94C)=Sof(C96)=Sof(H96A)=Sof(H96B)=Sof(H96C)=
 Sof(C98)=Sof(H98A)=Sof(H98B)=Sof(H98C)=FVAR(13)
 Sof(C85)=Sof(H85A)=Sof(H85B)=Sof(H85C)=Sof(C87)=Sof(H87A)=Sof(H87B)=Sof(H87C)=
 Sof(C89)=Sof(H89A)=Sof(H89B)=Sof(H89C)=1-FVAR(14)
 Sof(C86)=Sof(H86A)=Sof(H86B)=Sof(H86C)=Sof(C88)=Sof(H88A)=Sof(H88B)=Sof(H88C)=
 Sof(C90)=Sof(H90A)=Sof(H90B)=Sof(H90C)=FVAR(14)
 Sof(C25)=Sof(H25A)=Sof(H25B)=Sof(H25C)=Sof(C27)=Sof(H27A)=Sof(H27B)=Sof(H27C)=
 Sof(C29)=Sof(H29A)=Sof(H29B)=Sof(H29C)=1-FVAR(15)
 Sof(C24)=Sof(H24A)=Sof(H24B)=Sof(H24C)=Sof(C26)=Sof(H26A)=Sof(H26B)=Sof(H26C)=
 Sof(C28)=Sof(H28A)=Sof(H28B)=Sof(H28C)=FVAR(15)
6.a Me refined with riding coordinates:
 C19(H19A,H19B,H19C), C20(H20A,H20B,H20C), C21(H21A,H21B,H21C), C56(H56A,H56B,
 H56C), C57(H57A,H57B,H57C), C109(H10A,H10B,H10C), C110(H11A,H11B,H11C),
 C111(H11D,H11E,H11F), C114(H11G,H11H,H11I), C115(H11J,H11K,H11L), C116(H11M,
 H11N,H11O), C3(H3A,H3B,H3C), C5(H5A,H5B,H5C), C7(H7A,H7B,H7C), C12(H12A,H12B,
 H12C), C14(H14A,H14B,H14C), C16(H16A,H16B,H16C), C24(H24A,H24B,H24C), C26(H26A,
 H26B,H26C), C28(H28A,H28B,H28C), C33(H33A,H33B,H33C), C35(H35A,H35B,H35C),
 C37(H37A,H37B,H37C), C41(H41A,H41B,H41C), C43(H43A,H43B,H43C), C45(H45A,H45B,
 H45C), C48(H48A,H48B,H48C), C50(H50A,H50B,H50C), C52(H52A,H52B,H52C), C61(H61A,
 H61B,H61C), C63(H63A,H63B,H63C), C65(H65A,H65B,H65C), C69(H69A,H69B,H69C),
 C71(H71A,H71B,H71C), C73(H73A,H73B,H73C), C77(H77A,H77B,H77C), C79(H79A,H79B,
 H79C), C81(H81A,H81B,H81C), C86(H86A,H86B,H86C), C88(H88A,H88B,H88C), C90(H90A,
 H90B,H90C), C94(H94A,H94B,H94C), C96(H96A,H96B,H96C), C98(H98A,H98B,H98C),
 C101(H10D,H10E,H10F), C103(H10G,H10H,H10I), C105(H10J,H10K,H10L), C4(H4A,H4B,
 H4C), C6(H6A,H6B,H6C), C8(H8A,H8B,H8C), C11(H11P,H11Q,H11R), C13(H13A,H13B,
 H13C), C15(H15A,H15B,H15C), C25(H25A,H25B,H25C), C27(H27A,H27B,H27C), C29(H29A,
 H29B,H29C), C32(H32A,H32B,H32C), C34(H34A,H34B,H34C), C36(H36A,H36B,H36C),
 C40(H40A,H40B,H40C), C42(H42A,H42B,H42C), C44(H44A,H44B,H44C), C49(H49A,H49B,
 H49C), C53(H53A,H53B,H53C), C62(H62A,H62B,H62C), C64(H64A,H64B,H64C), C66(H66A,
 H66B,H66C), C70(H70A,H70B,H70C), C72(H72A,H72B,H72C), C74(H74A,H74B,H74C),
 C78(H78A,H78B,H78C), C80(H80A,H80B,H80C), C82(H82A,H82B,H82C), C85(H85A,H85B,
 H85C), C87(H87A,H87B,H87C), C89(H89A,H89B,H89C), C93(H93A,H93B,H93C), C95(H95A,
 H95B,H95C), C97(H97A,H97B,H97C), C102(H10M,H10N,H10O), C104(H10P,H10Q,H10R),
 C106(H10S,H10T,H10U)
6.b Idealised Me refined as rotating group:
 C58(H58A,H58B,H58C), C51(H51A,H51B,H51C)
;
_olex2_submission_special_instructions 'No special instructions were received'
_oxdiff_exptl_absorpt_empirical_details
;
Empirical correction (ABSPACK) includes:
- Absorption correction using spherical harmonics
- Frame scaling
;
_oxdiff_exptl_absorpt_empirical_full_max 1.299
_oxdiff_exptl_absorpt_empirical_full_min 0.391

loop_
_space_group_symop_operation_xyz
'x, y, z'
'-x+1/2, y, -z'
'x+1/2, y+1/2, z+1/2'
'-x+1, y+1/2, -z+1/2'
'-x, -y, -z'
'x-1/2, -y, z'
'-x+1/2, -y+1/2, -z+1/2'
'x, -y+1/2, z+1/2'

loop_
_atom_site_label
_atom_site_type_symbol
_atom_site_fract_x
_atom_site_fract_y
_atom_site_fract_z
_atom_site_U_iso_or_equiv
_atom_site_adp_type
_atom_site_occupancy
_atom_site_site_symmetry_order
_atom_site_calc_flag
_atom_site_refinement_flags_posn
_atom_site_refinement_flags_adp
_atom_site_refinement_flags_occupancy
_atom_site_disorder_assembly
_atom_site_disorder_group
Cr1 Cr 0.34052(2) 0.48410(3) 0.35785(2) 0.02607(12) Uani 1 1 d . . . . .
Cr2 Cr 0.30222(2) 0.61714(3) 0.39667(2) 0.02778(12) Uani 1 1 d . . . . .
Cr3 Cr 0.31140(2) 0.81767(3) 0.40960(2) 0.02971(13) Uani 1 1 d . . . . .
Cr4 Cr 0.38691(2) 0.95113(3) 0.41472(2) 0.02858(12) Uani 1 1 d . . . . .
Cr5 Cr 0.46983(2) 0.94812(3) 0.39149(2) 0.03182(13) Uani 1 1 d . . . . .
Cr6 Cr 0.51827(2) 0.80979(3) 0.36190(2) 0.03303(13) Uani 1 1 d . . . . .
Cr7 Cr 0.50171(2) 0.61296(3) 0.34140(2) 0.03279(13) Uani 1 1 d . . . . .
Cr8 Cr 0.42485(2) 0.48174(3) 0.33617(2) 0.02587(12) Uani 1 1 d . . . . .
F1 F 0.34586(5) 0.57588(11) 0.38505(4) 0.0277(4) Uani 1 1 d . . . . .
F2 F 0.31500(6) 0.72332(11) 0.38618(4) 0.0306(4) Uani 1 1 d . . . . .
F3 F 0.36733(6) 0.84368(11) 0.41579(4) 0.0284(4) Uani 1 1 d . . . . .
F4 F 0.41510(6) 0.91503(11) 0.38724(4) 0.0295(4) Uani 1 1 d . . . . .
F5 F 0.48526(6) 0.83917(10) 0.38622(4) 0.0283(4) Uani 1 1 d . . . . .
F6 F 0.48280(6) 0.71973(11) 0.34434(4) 0.0300(4) Uani 1 1 d . . . . .
F7 F 0.45945(6) 0.57249(11) 0.35488(4) 0.0301(4) Uani 1 1 d . . . . .
F8 F 0.37821(6) 0.53443(11) 0.34106(4) 0.0283(4) Uani 1 1 d . . . . .
O1 O 0.30383(8) 0.42651(15) 0.37488(7) 0.0416(6) Uani 1 1 d . . . . .
O2 O 0.28942(9) 0.50965(15) 0.40875(7) 0.0426(6) Uani 1 1 d . . . . .
O3 O 0.29286(8) 0.53355(18) 0.32440(6) 0.0446(7) Uani 1 1 d . . . . .
O4 O 0.26302(7) 0.60377(16) 0.35271(6) 0.0403(6) Uani 1 1 d . . . . .
O5 O 0.25588(8) 0.65647(15) 0.40762(7) 0.0396(6) Uani 1 1 d . . . . .
O6 O 0.25416(8) 0.79120(15) 0.40298(7) 0.0429(6) Uani 1 1 d . . . . .
O7 O 0.34001(8) 0.63022(15) 0.44117(6) 0.0373(6) Uani 1 1 d . . . . .
O8 O 0.33113(8) 0.75984(15) 0.45094(6) 0.0359(6) Uani 1 1 d . . . . .
O9 O 0.30453(8) 0.91256(16) 0.43318(7) 0.0444(6) Uani 1 1 d . . . . .
O10 O 0.36015(9) 0.99062(16) 0.44360(7) 0.0440(6) Uani 1 1 d . . . . .
O11 O 0.29094(8) 0.87948(15) 0.36958(6) 0.0411(6) Uani 1 1 d . . . . .
O12 O 0.33777(8) 0.97722(15) 0.37702(6) 0.0401(6) Uani 1 1 d . . . . .
O13 O 0.40428(9) 1.06234(14) 0.41323(7) 0.0439(6) Uani 1 1 d . . . . .
O14 O 0.45584(10) 1.06042(15) 0.39511(8) 0.0542(8) Uani 1 1 d . . . . .
O15 O 0.43514(8) 0.92307(16) 0.45256(6) 0.0384(6) Uani 1 1 d . . . . .
O16 O 0.48944(8) 0.92683(17) 0.43748(6) 0.0425(6) Uani 1 1 d . . . . .
O17 O 0.52469(10) 0.98908(17) 0.39727(8) 0.0557(8) Uani 1 1 d . . . . .
O18 O 0.55655(9) 0.89902(18) 0.37873(9) 0.0624(9) Uani 1 1 d . . . . .
O19 O 0.45103(9) 0.96498(17) 0.34495(7) 0.0494(7) Uani 1 1 d . . . . .
O20 O 0.48406(11) 0.87663(17) 0.32598(7) 0.0516(8) Uani 1 1 d . . . . .
O21 O 0.55208(10) 0.78272(17) 0.33661(9) 0.0592(9) Uani 1 1 d . . . . .
O22 O 0.54470(9) 0.65249(17) 0.32652(8) 0.0537(8) Uani 1 1 d . . . . .
O23 O 0.55440(8) 0.74561(17) 0.39792(7) 0.0494(7) Uani 1 1 d . . . . .
O24 O 0.54054(9) 0.61654(16) 0.38615(7) 0.0522(8) Uani 1 1 d . . . . .
O25 O 0.52279(9) 0.50475(16) 0.33915(9) 0.0570(8) Uani 1 1 d . . . . .
O26 O 0.47028(8) 0.42043(15) 0.33183(7) 0.0400(6) Uani 1 1 d . . . . .
O27 O 0.46432(8) 0.60828(16) 0.29645(6) 0.0416(6) Uani 1 1 d . . . . .
O28 O 0.41060(8) 0.52949(16) 0.29323(6) 0.0374(6) Uani 1 1 d . . . . .
O29 O 0.38958(7) 0.39069(14) 0.31525(6) 0.0354(6) Uani 1 1 d . . . . .
O30 O 0.33383(8) 0.39287(15) 0.32873(6) 0.0371(6) Uani 1 1 d . . . . .
O31 O 0.44240(7) 0.44154(14) 0.38050(6) 0.0327(5) Uani 1 1 d . . . . .
O32 O 0.38673(7) 0.43997(14) 0.39395(6) 0.0319(5) Uani 1 1 d . . . . .
C1 C 0.29003(11) 0.4416(2) 0.39668(10) 0.0378(8) Uani 1 1 d D . . . .
C2 C 0.27338(15) 0.3710(2) 0.41021(12) 0.0838(14) Uani 1 1 d D U . . .
C9 C 0.26427(13) 0.5751(3) 0.32737(10) 0.0539(12) Uani 1 1 d D . . . .
C10 C 0.2253(2) 0.5848(5) 0.29847(14) 0.174(5) Uani 1 1 d D U . . .
C17 C 0.23863(11) 0.7244(2) 0.40524(9) 0.0374(8) Uani 1 1 d . . . . .
C18 C 0.19468(13) 0.7267(3) 0.40504(13) 0.0559(12) Uani 1 1 d . . . . .
C19 C 0.1951(2) 0.7796(4) 0.43289(19) 0.100(2) Uani 1 1 d . . . . .
H19A H 0.167795 0.782269 0.433444 0.150 Uiso 1 1 calc R . . . .
H19B H 0.213736 0.757019 0.452740 0.150 Uiso 1 1 calc R . . . .
H19C H 0.204205 0.832910 0.430142 0.150 Uiso 1 1 calc R . . . .
C20 C 0.17951(16) 0.6417(3) 0.40790(18) 0.087(2) Uani 1 1 d . . . . .
H20A H 0.179570 0.609715 0.389945 0.130 Uiso 1 1 calc R . . . .
H20B H 0.197485 0.617435 0.427602 0.130 Uiso 1 1 calc R . . . .
H20C H 0.151919 0.644389 0.407962 0.130 Uiso 1 1 calc R . . . .
C21 C 0.16734(15) 0.7647(4) 0.37324(16) 0.0855(19) Uani 1 1 d . . . . .
H21A H 0.167185 0.730832 0.355695 0.128 Uiso 1 1 calc R . . . .
H21B H 0.139657 0.770056 0.372906 0.128 Uiso 1 1 calc R . . . .
H21C H 0.177965 0.817015 0.371095 0.128 Uiso 1 1 calc R . . . .
C22 C 0.34366(10) 0.6896(2) 0.45959(7) 0.0333(8) Uani 1 1 d D . . . .
C23 C 0.36242(10) 0.6719(2) 0.49569(7) 0.0545(9) Uani 1 1 d D U . . .
C30 C 0.32671(12) 0.9722(2) 0.44626(9) 0.0381(8) Uani 1 1 d D . . . .
C31 C 0.31058(11) 1.0258(2) 0.46685(9) 0.0703(11) Uani 1 1 d D U . . .
C38 C 0.30396(11) 0.9437(2) 0.36184(8) 0.0366(8) Uani 1 1 d D . . . .
C39 C 0.27556(11) 0.9882(2) 0.33208(8) 0.0677(11) Uani 1 1 d D U . . .
C46 C 0.42806(13) 1.09546(19) 0.40153(9) 0.0381(9) Uani 1 1 d D . . . .
C47 C 0.42185(11) 1.18550(18) 0.39402(8) 0.0588(10) Uani 1 1 d D U . . .
C54 C 0.47178(11) 0.9087(2) 0.45654(8) 0.0340(8) Uani 1 1 d . . . . .
C55 C 0.49705(15) 0.8603(3) 0.48641(10) 0.0595(13) Uani 1 1 d . . . . .
C56 C 0.4877(2) 0.7722(3) 0.47545(16) 0.110(3) Uani 1 1 d . . . . .
H56A H 0.496842 0.761870 0.457927 0.164 Uiso 1 1 calc R . . . .
H56B H 0.501885 0.736794 0.493087 0.164 Uiso 1 1 calc R . . . .
H56C H 0.458426 0.762810 0.468478 0.164 Uiso 1 1 calc R . . . .
C57 C 0.54300(17) 0.8798(5) 0.49642(15) 0.101(2) Uani 1 1 d . . . . .
H57A H 0.551939 0.868066 0.478874 0.151 Uiso 1 1 calc R . . . .
H57B H 0.547467 0.935984 0.501914 0.151 Uiso 1 1 calc R . . . .
H57C H 0.558513 0.847514 0.514751 0.151 Uiso 1 1 calc R . . . .
C58 C 0.4830(2) 0.8787(4) 0.51403(11) 0.090(2) Uani 1 1 d . . . . .
H58A H 0.487066 0.935121 0.519316 0.135 Uiso 1 1 calc GR . . . .
H58B H 0.498791 0.847084 0.532470 0.135 Uiso 1 1 calc GR . . . .
H58C H 0.454182 0.865727 0.507858 0.135 Uiso 1 1 calc GR . . . .
C59 C 0.55421(11) 0.9651(2) 0.39107(9) 0.0383(8) Uani 1 1 d D . . . .
C60 C 0.59083(12) 1.0225(2) 0.39760(10) 0.0748(12) Uani 1 1 d D U . . .
C67 C 0.45975(12) 0.9336(2) 0.32294(8) 0.0401(9) Uani 1 1 d D . . . .
C68 C 0.44029(14) 0.9691(3) 0.28946(9) 0.0890(15) Uani 1 1 d D U . . .
C75 C 0.55962(11) 0.7196(2) 0.32521(9) 0.0387(8) Uani 1 1 d D . . . .
C76 C 0.58897(13) 0.7253(3) 0.30709(11) 0.0816(13) Uani 1 1 d D U . . .
C83 C 0.56050(10) 0.6721(2) 0.40394(8) 0.0381(8) Uani 1 1 d D . . . .
C84 C 0.59546(12) 0.6488(3) 0.43485(9) 0.0787(13) Uani 1 1 d D U . . .
C91 C 0.50653(11) 0.4361(2) 0.33501(10) 0.0383(8) Uani 1 1 d D . . . .
C92 C 0.53450(10) 0.3639(2) 0.33604(10) 0.0664(11) Uani 1 1 d D U . . .
C99 C 0.42968(11) 0.5770(2) 0.28161(8) 0.0360(8) Uani 1 1 d D . . . .
C100 C 0.40847(14) 0.5972(3) 0.24614(9) 0.0839(13) Uani 1 1 d D U . . .
C107 C 0.35355(10) 0.36986(19) 0.31161(8) 0.0281(7) Uani 1 1 d . . . . .
C108 C 0.33084(12) 0.3143(2) 0.28331(8) 0.0371(8) Uani 1 1 d . . . . .
C109 C 0.30804(18) 0.3714(3) 0.25576(11) 0.0772(17) Uani 1 1 d . . . . .
H10A H 0.327694 0.404683 0.250946 0.116 Uiso 1 1 calc R . . . .
H10B H 0.292411 0.340542 0.237028 0.116 Uiso 1 1 calc R . . . .
H10C H 0.289632 0.405028 0.261931 0.116 Uiso 1 1 calc R . . . .
C110 C 0.29973(14) 0.2615(3) 0.29096(11) 0.0562(12) Uani 1 1 d . . . . .
H11A H 0.280801 0.295194 0.296498 0.084 Uiso 1 1 calc R . . . .
H11B H 0.284687 0.229420 0.272441 0.084 Uiso 1 1 calc R . . . .
H11C H 0.314069 0.226682 0.308759 0.084 Uiso 1 1 calc R . . . .
C111 C 0.36122(17) 0.2621(3) 0.27445(13) 0.0710(15) Uani 1 1 d . . . . .
H11D H 0.380633 0.296218 0.269688 0.107 Uiso 1 1 calc R . . . .
H11E H 0.375778 0.227298 0.292187 0.107 Uiso 1 1 calc R . . . .
H11F H 0.346397 0.230035 0.255869 0.107 Uiso 1 1 calc R . . . .
C112 C 0.42499(11) 0.44533(18) 0.40079(8) 0.0294(7) Uani 1 1 d . . . . .
C113 C 0.45175(13) 0.4626(2) 0.43569(9) 0.0447(10) Uani 1 1 d . . . . .
C114 C 0.49500(17) 0.4274(4) 0.44428(13) 0.089(2) Uani 1 1 d . . . . .
H11G H 0.507041 0.447124 0.429426 0.133 Uiso 1 1 calc R . . . .
H11H H 0.511905 0.443307 0.465782 0.133 Uiso 1 1 calc R . . . .
H11I H 0.493305 0.369496 0.443053 0.133 Uiso 1 1 calc R . . . .
C115 C 0.4318(2) 0.4326(4) 0.45878(11) 0.0836(19) Uani 1 1 d . . . . .
H11J H 0.449500 0.444495 0.480520 0.125 Uiso 1 1 calc R . . . .
H11K H 0.405605 0.458945 0.454089 0.125 Uiso 1 1 calc R . . . .
H11L H 0.427607 0.375224 0.456307 0.125 Uiso 1 1 calc R . . . .
C116 C 0.45455(16) 0.5552(3) 0.43743(11) 0.0624(13) Uani 1 1 d . . . . .
H11M H 0.467166 0.574423 0.422863 0.094 Uiso 1 1 calc R . . . .
H11N H 0.427276 0.577563 0.431500 0.094 Uiso 1 1 calc R . . . .
H11O H 0.470974 0.571401 0.458999 0.094 Uiso 1 1 calc R . . . .
C3 C 0.2367(2) 0.3971(5) 0.4189(2) 0.0892(17) Uani 0.663(7) 1 d D U P A 1
H3A H 0.226701 0.351711 0.427324 0.134 Uiso 0.663(7) 1 calc R . P A 1
H3B H 0.245147 0.439123 0.434773 0.134 Uiso 0.663(7) 1 calc R . P A 1
H3C H 0.215034 0.416856 0.399910 0.134 Uiso 0.663(7) 1 calc R . P A 1
C5 C 0.3091(2) 0.3454(5) 0.44055(19) 0.0954(19) Uani 0.663(7) 1 d D U P A 1
H5A H 0.332131 0.328986 0.434952 0.143 Uiso 0.663(7) 1 calc R . P A 1
H5B H 0.317132 0.389940 0.455325 0.143 Uiso 0.663(7) 1 calc R . P A 1
H5C H 0.300478 0.300967 0.450495 0.143 Uiso 0.663(7) 1 calc R . P A 1
C7 C 0.2611(3) 0.3013(4) 0.38627(19) 0.0924(18) Uani 0.663(7) 1 d D U P A 1
H7A H 0.284521 0.285468 0.381015 0.139 Uiso 0.663(7) 1 calc R . P A 1
H7B H 0.252125 0.256400 0.395659 0.139 Uiso 0.663(7) 1 calc R . P A 1
H7C H 0.239042 0.318228 0.367033 0.139 Uiso 0.663(7) 1 calc R . P A 1
C12 C 0.2279(4) 0.5650(9) 0.2665(2) 0.175(5) Uani 0.611(8) 1 d D U P B 1
H12A H 0.201376 0.573322 0.249762 0.263 Uiso 0.611(8) 1 calc R . P B 1
H12B H 0.247978 0.599523 0.262783 0.263 Uiso 0.611(8) 1 calc R . P B 1
H12C H 0.236052 0.509636 0.266363 0.263 Uiso 0.611(8) 1 calc R . P B 1
C14 C 0.2072(4) 0.6676(6) 0.2968(3) 0.174(5) Uani 0.611(8) 1 d D U P B 1
H14A H 0.205415 0.680818 0.317272 0.261 Uiso 0.611(8) 1 calc R . P B 1
H14B H 0.224575 0.706279 0.291812 0.261 Uiso 0.611(8) 1 calc R . P B 1
H14C H 0.180067 0.668814 0.280411 0.261 Uiso 0.611(8) 1 calc R . P B 1
C16 C 0.1968(4) 0.5252(7) 0.3051(3) 0.182(5) Uani 0.611(8) 1 d D U P B 1
H16A H 0.194874 0.537101 0.325612 0.273 Uiso 0.611(8) 1 calc R . P B 1
H16B H 0.169908 0.528750 0.288517 0.273 Uiso 0.611(8) 1 calc R . P B 1
H16C H 0.207557 0.471529 0.305551 0.273 Uiso 0.611(8) 1 calc R . P B 1
C24 C 0.4054(2) 0.6360(8) 0.5028(2) 0.0640(17) Uani 0.508(18) 1 d D U P C 1
H24A H 0.417992 0.624261 0.525441 0.096 Uiso 0.508(18) 1 calc R . P C 1
H24B H 0.403030 0.587096 0.490704 0.096 Uiso 0.508(18) 1 calc R . P C 1
H24C H 0.422234 0.674064 0.496879 0.096 Uiso 0.508(18) 1 calc R . P C 1
C26 C 0.3354(4) 0.6131(6) 0.5058(3) 0.0620(17) Uani 0.508(18) 1 d D U P C 1
H26A H 0.347855 0.602950 0.528488 0.093 Uiso 0.508(18) 1 calc R . P C 1
H26B H 0.308445 0.636039 0.500880 0.093 Uiso 0.508(18) 1 calc R . P C 1
H26C H 0.333057 0.563170 0.494214 0.093 Uiso 0.508(18) 1 calc R . P C 1
C28 C 0.3659(4) 0.7524(4) 0.5134(2) 0.0604(17) Uani 0.508(18) 1 d D U P C 1
H28A H 0.377630 0.743335 0.536200 0.091 Uiso 0.508(18) 1 calc R . P C 1
H28B H 0.383351 0.788475 0.507176 0.091 Uiso 0.508(18) 1 calc R . P C 1
H28C H 0.338901 0.775870 0.507809 0.091 Uiso 0.508(18) 1 calc R . P C 1
C33 C 0.34144(19) 1.0915(3) 0.48385(17) 0.0771(14) Uani 0.801(7) 1 d D U P D 1
H33A H 0.366698 1.067098 0.497830 0.116 Uiso 0.801(7) 1 calc R . P D 1
H33B H 0.346975 1.124321 0.468115 0.116 Uiso 0.801(7) 1 calc R . P D 1
H33C H 0.330138 1.124560 0.496322 0.116 Uiso 0.801(7) 1 calc R . P D 1
C35 C 0.3023(2) 0.9723(4) 0.49165(15) 0.0750(14) Uani 0.801(7) 1 d D U P D 1
H35A H 0.282829 0.930966 0.480801 0.113 Uiso 0.801(7) 1 calc R . P D 1
H35B H 0.327722 0.947770 0.505307 0.113 Uiso 0.801(7) 1 calc R . P D 1
H35C H 0.291204 1.004534 0.504496 0.113 Uiso 0.801(7) 1 calc R . P D 1
C37 C 0.27030(18) 1.0632(4) 0.44455(15) 0.0835(16) Uani 0.801(7) 1 d D U P D 1
H37A H 0.251107 1.021131 0.433985 0.125 Uiso 0.801(7) 1 calc R . P D 1
H37B H 0.258762 1.096181 0.456899 0.125 Uiso 0.801(7) 1 calc R . P D 1
H37C H 0.275599 1.095942 0.428691 0.125 Uiso 0.801(7) 1 calc R . P D 1
C41 C 0.2436(4) 1.0333(9) 0.3418(3) 0.0759(17) Uani 0.354(10) 1 d D U P E 1
H41A H 0.231175 0.996652 0.352290 0.114 Uiso 0.354(10) 1 calc R . P E 1
H41B H 0.256909 1.076433 0.356233 0.114 Uiso 0.354(10) 1 calc R . P E 1
H41C H 0.222663 1.055111 0.322885 0.114 Uiso 0.354(10) 1 calc R . P E 1
C43 C 0.2542(4) 0.9199(6) 0.3090(3) 0.071(2) Uani 0.354(10) 1 d D U P E 1
H43A H 0.241627 0.883477 0.319529 0.107 Uiso 0.354(10) 1 calc R . P E 1
H43B H 0.233269 0.942091 0.290189 0.107 Uiso 0.354(10) 1 calc R . P E 1
H43C H 0.274179 0.891301 0.302864 0.107 Uiso 0.354(10) 1 calc R . P E 1
C45 C 0.2954(4) 1.0459(7) 0.3154(3) 0.0702(19) Uani 0.354(10) 1 d D U P E 1
H45A H 0.274348 1.069934 0.297110 0.105 Uiso 0.354(10) 1 calc R . P E 1
H45B H 0.309989 1.087535 0.330182 0.105 Uiso 0.354(10) 1 calc R . P E 1
H45C H 0.314462 1.016703 0.308318 0.105 Uiso 0.354(10) 1 calc R . P E 1
C48 C 0.3852(2) 1.1911(4) 0.36221(14) 0.0726(16) Uani 0.618(7) 1 d D U P F 1
H48A H 0.361346 1.166934 0.364582 0.109 Uiso 0.618(7) 1 calc R . P F 1
H48B H 0.379548 1.246858 0.356251 0.109 Uiso 0.618(7) 1 calc R . P F 1
H48C H 0.391641 1.163136 0.345756 0.109 Uiso 0.618(7) 1 calc R . P F 1
C50 C 0.46032(19) 1.2234(4) 0.39114(19) 0.0641(14) Uani 0.618(7) 1 d D U P F 1
H50A H 0.482975 1.219166 0.411419 0.096 Uiso 0.618(7) 1 calc R . P F 1
H50B H 0.467170 1.195567 0.374844 0.096 Uiso 0.618(7) 1 calc R . P F 1
H50C H 0.455077 1.279290 0.385338 0.096 Uiso 0.618(7) 1 calc R . P F 1
C52 C 0.4113(2) 1.2277(4) 0.42056(15) 0.0589(14) Uani 0.618(7) 1 d D U P F 1
H52A H 0.387058 1.203468 0.422219 0.088 Uiso 0.618(7) 1 calc R . P F 1
H52B H 0.434072 1.222126 0.440718 0.088 Uiso 0.618(7) 1 calc R . P F 1
H52C H 0.406245 1.283964 0.415410 0.088 Uiso 0.618(7) 1 calc R . P F 1
C61 C 0.5917(3) 1.0471(6) 0.36478(15) 0.0839(18) Uani 0.603(12) 1 d D U P G 1
H61A H 0.594231 0.999708 0.353233 0.126 Uiso 0.603(12) 1 calc R . P G 1
H61B H 0.566486 1.074849 0.352689 0.126 Uiso 0.603(12) 1 calc R . P G 1
H61C H 0.614796 1.082214 0.367813 0.126 Uiso 0.603(12) 1 calc R . P G 1
C63 C 0.6294(2) 0.9738(5) 0.4166(3) 0.0828(19) Uani 0.603(12) 1 d D U P G 1
H63A H 0.631337 0.927513 0.404233 0.124 Uiso 0.603(12) 1 calc R . P G 1
H63B H 0.653520 1.006970 0.420930 0.124 Uiso 0.603(12) 1 calc R . P G 1
H63C H 0.627619 0.956256 0.436589 0.124 Uiso 0.603(12) 1 calc R . P G 1
C65 C 0.5868(3) 1.0967(5) 0.4166(2) 0.0815(18) Uani 0.603(12) 1 d D U P G 1
H65A H 0.610183 1.131501 0.420282 0.122 Uiso 0.603(12) 1 calc R . P G 1
H65B H 0.561871 1.125395 0.404517 0.122 Uiso 0.603(12) 1 calc R . P G 1
H65C H 0.585662 1.079998 0.436881 0.122 Uiso 0.603(12) 1 calc R . P G 1
C69 C 0.4740(2) 1.0018(6) 0.2788(2) 0.0937(18) Uani 0.610(7) 1 d D U P H 1
H69A H 0.494019 0.960179 0.280685 0.141 Uiso 0.610(7) 1 calc R . P H 1
H69B H 0.462056 1.019106 0.256732 0.141 Uiso 0.610(7) 1 calc R . P H 1
H69C H 0.487269 1.046813 0.292132 0.141 Uiso 0.610(7) 1 calc R . P H 1
C71 C 0.4087(3) 1.0346(5) 0.2865(2) 0.0947(19) Uani 0.610(7) 1 d D U P H 1
H71A H 0.397794 1.053964 0.264676 0.142 Uiso 0.610(7) 1 calc R . P H 1
H71B H 0.386571 1.012917 0.292130 0.142 Uiso 0.610(7) 1 calc R . P H 1
H71C H 0.421587 1.078355 0.300723 0.142 Uiso 0.610(7) 1 calc R . P H 1
C73 C 0.4192(3) 0.8994(5) 0.2674(2) 0.0966(19) Uani 0.610(7) 1 d D U P H 1
H73A H 0.439003 0.857549 0.269175 0.145 Uiso 0.610(7) 1 calc R . P H 1
H73B H 0.397397 0.878475 0.273670 0.145 Uiso 0.610(7) 1 calc R . P H 1
H73C H 0.407765 0.918209 0.245578 0.145 Uiso 0.610(7) 1 calc R . P H 1
C77 C 0.5615(2) 0.7469(5) 0.27285(16) 0.0912(16) Uani 0.690(5) 1 d D U P I 1
H77A H 0.541047 0.705551 0.264297 0.137 Uiso 0.690(5) 1 calc R . P I 1
H77B H 0.548059 0.797606 0.272859 0.137 Uiso 0.690(5) 1 calc R . P I 1
H77C H 0.578075 0.751332 0.259750 0.137 Uiso 0.690(5) 1 calc R . P I 1
C79 C 0.6101(2) 0.6453(4) 0.3067(2) 0.0874(16) Uani 0.690(5) 1 d D U P I 1
H79A H 0.589619 0.603981 0.298205 0.131 Uiso 0.690(5) 1 calc R . P I 1
H79B H 0.626469 0.649972 0.293468 0.131 Uiso 0.690(5) 1 calc R . P I 1
H79C H 0.627704 0.631302 0.328297 0.131 Uiso 0.690(5) 1 calc R . P I 1
C81 C 0.6212(2) 0.7906(4) 0.32053(19) 0.0883(16) Uani 0.690(5) 1 d D U P I 1
H81A H 0.639123 0.792183 0.308426 0.133 Uiso 0.690(5) 1 calc R . P I 1
H81B H 0.607779 0.841995 0.318972 0.133 Uiso 0.690(5) 1 calc R . P I 1
H81C H 0.637260 0.779186 0.342718 0.133 Uiso 0.690(5) 1 calc R . P I 1
C86 C 0.6132(3) 0.5678(5) 0.4305(2) 0.0893(18) Uani 0.551(6) 1 d D U P J 1
H86A H 0.624252 0.571903 0.413690 0.134 Uiso 0.551(6) 1 calc R . P J 1
H86B H 0.634831 0.552502 0.450264 0.134 Uiso 0.551(6) 1 calc R . P J 1
H86C H 0.591757 0.527658 0.424754 0.134 Uiso 0.551(6) 1 calc R . P J 1
C88 C 0.5780(3) 0.6422(7) 0.46136(17) 0.0852(17) Uani 0.551(6) 1 d D U P J 1
H88A H 0.556680 0.601913 0.455675 0.128 Uiso 0.551(6) 1 calc R . P J 1
H88B H 0.599684 0.627234 0.481160 0.128 Uiso 0.551(6) 1 calc R . P J 1
H88C H 0.566661 0.693414 0.464047 0.128 Uiso 0.551(6) 1 calc R . P J 1
C90 C 0.6292(2) 0.7123(5) 0.4436(2) 0.0901(18) Uani 0.551(6) 1 d D U P J 1
H90A H 0.640104 0.716165 0.426701 0.135 Uiso 0.551(6) 1 calc R . P J 1
H90B H 0.617919 0.763615 0.446245 0.135 Uiso 0.551(6) 1 calc R . P J 1
H90C H 0.650943 0.697436 0.463358 0.135 Uiso 0.551(6) 1 calc R . P J 1
C94 C 0.5096(2) 0.2920(4) 0.3169(2) 0.0797(16) Uani 0.688(10) 1 d D U P K 1
H94A H 0.487931 0.278851 0.324655 0.120 Uiso 0.688(10) 1 calc R . P K 1
H94B H 0.497740 0.305926 0.294489 0.120 Uiso 0.688(10) 1 calc R . P K 1
H94C H 0.527553 0.246226 0.319646 0.120 Uiso 0.688(10) 1 calc R . P K 1
C96 C 0.5526(2) 0.3419(5) 0.37197(13) 0.0697(16) Uani 0.688(10) 1 d D U P K 1
H96A H 0.530576 0.328132 0.379212 0.105 Uiso 0.688(10) 1 calc R . P K 1
H96B H 0.570930 0.296574 0.375081 0.105 Uiso 0.688(10) 1 calc R . P K 1
H96C H 0.567662 0.387233 0.384082 0.105 Uiso 0.688(10) 1 calc R . P K 1
C98 C 0.56928(19) 0.3860(5) 0.32412(19) 0.0680(15) Uani 0.688(10) 1 d D U P K 1
H98A H 0.586074 0.339179 0.325135 0.102 Uiso 0.688(10) 1 calc R . P K 1
H98B H 0.557565 0.404666 0.302252 0.102 Uiso 0.688(10) 1 calc R . P K 1
H98C H 0.586033 0.427871 0.337487 0.102 Uiso 0.688(10) 1 calc R . P K 1
C101 C 0.3681(2) 0.6392(5) 0.24248(19) 0.0945(17) Uani 0.707(5) 1 d D U P L 1
H10D H 0.351831 0.604674 0.250583 0.142 Uiso 0.707(5) 1 calc R . P L 1
H10E H 0.373854 0.688828 0.254436 0.142 Uiso 0.707(5) 1 calc R . P L 1
H10F H 0.352968 0.650482 0.220123 0.142 Uiso 0.707(5) 1 calc R . P L 1
C103 C 0.3987(3) 0.5197(4) 0.22655(17) 0.0925(17) Uani 0.707(5) 1 d D U P L 1
H10G H 0.382557 0.484740 0.234586 0.139 Uiso 0.707(5) 1 calc R . P L 1
H10H H 0.383252 0.532259 0.204353 0.139 Uiso 0.707(5) 1 calc R . P L 1
H10I H 0.423971 0.493101 0.228317 0.139 Uiso 0.707(5) 1 calc R . P L 1
C105 C 0.4339(2) 0.6521(4) 0.23329(17) 0.0865(17) Uani 0.707(5) 1 d D U P L 1
H10J H 0.418931 0.662612 0.210845 0.130 Uiso 0.707(5) 1 calc R . P L 1
H10K H 0.439212 0.702079 0.245004 0.130 Uiso 0.707(5) 1 calc R . P L 1
H10L H 0.459682 0.626211 0.235877 0.130 Uiso 0.707(5) 1 calc R . P L 1
C4 C 0.2858(5) 0.3764(9) 0.44663(17) 0.0924(19) Uani 0.337(7) 1 d D U P A 2
H4A H 0.277792 0.428032 0.452243 0.139 Uiso 0.337(7) 1 calc R . P A 2
H4B H 0.272328 0.334297 0.453900 0.139 Uiso 0.337(7) 1 calc R . P A 2
H4C H 0.315281 0.370286 0.456721 0.139 Uiso 0.337(7) 1 calc R . P A 2
C6 C 0.2859(5) 0.2895(5) 0.4009(4) 0.0904(19) Uani 0.337(7) 1 d D U P A 2
H6A H 0.274735 0.247043 0.409925 0.136 Uiso 0.337(7) 1 calc R . P A 2
H6B H 0.275396 0.284538 0.377809 0.136 Uiso 0.337(7) 1 calc R . P A 2
H6C H 0.315542 0.285434 0.408949 0.136 Uiso 0.337(7) 1 calc R . P A 2
C8 C 0.22688(19) 0.3830(9) 0.3938(4) 0.092(2) Uani 0.337(7) 1 d D U P A 2
H8A H 0.219283 0.434571 0.399892 0.138 Uiso 0.337(7) 1 calc R . P A 2
H8B H 0.219406 0.381102 0.370886 0.138 Uiso 0.337(7) 1 calc R . P A 2
H8C H 0.212635 0.340962 0.400448 0.138 Uiso 0.337(7) 1 calc R . P A 2
C11 C 0.2091(5) 0.5098(8) 0.2791(4) 0.177(5) Uani 0.389(8) 1 d D U P B 2
H11P H 0.231729 0.479956 0.277048 0.266 Uiso 0.389(8) 1 calc R . P B 2
H11Q H 0.195166 0.477072 0.289745 0.266 Uiso 0.389(8) 1 calc R . P B 2
H11R H 0.190079 0.524508 0.258071 0.266 Uiso 0.389(8) 1 calc R . P B 2
C13 C 0.2456(5) 0.6363(11) 0.2808(4) 0.177(5) Uani 0.389(8) 1 d D U P B 2
H13A H 0.268516 0.607474 0.278725 0.266 Uiso 0.389(8) 1 calc R . P B 2
H13B H 0.225937 0.648875 0.259759 0.266 Uiso 0.389(8) 1 calc R . P B 2
H13C H 0.255359 0.685382 0.292579 0.266 Uiso 0.389(8) 1 calc R . P B 2
C15 C 0.1897(4) 0.6307(10) 0.3014(4) 0.176(5) Uani 0.389(8) 1 d D U P B 2
H15A H 0.167226 0.631480 0.280973 0.264 Uiso 0.389(8) 1 calc R . P B 2
H15B H 0.180829 0.604965 0.317138 0.264 Uiso 0.389(8) 1 calc R . P B 2
H15C H 0.198170 0.685088 0.308134 0.264 Uiso 0.389(8) 1 calc R . P B 2
C25 C 0.3954(3) 0.6060(7) 0.5029(2) 0.0650(18) Uani 0.492(18) 1 d D U P C 2
H25A H 0.406723 0.595922 0.525700 0.098 Uiso 0.492(18) 1 calc R . P C 2
H25B H 0.383128 0.557298 0.491812 0.098 Uiso 0.492(18) 1 calc R . P C 2
H25C H 0.417027 0.623310 0.495790 0.098 Uiso 0.492(18) 1 calc R . P C 2
C27 C 0.3245(3) 0.6398(8) 0.5017(3) 0.0612(16) Uani 0.492(18) 1 d D U P C 2
H27A H 0.332192 0.626093 0.524051 0.092 Uiso 0.492(18) 1 calc R . P C 2
H27B H 0.303431 0.680640 0.496080 0.092 Uiso 0.492(18) 1 calc R . P C 2
H27C H 0.314205 0.592635 0.488724 0.092 Uiso 0.492(18) 1 calc R . P C 2
C29 C 0.3797(4) 0.7464(5) 0.5165(2) 0.0611(17) Uani 0.492(18) 1 d D U P C 2
H29A H 0.390889 0.730888 0.538783 0.092 Uiso 0.492(18) 1 calc R . P C 2
H29B H 0.401059 0.770154 0.510519 0.092 Uiso 0.492(18) 1 calc R . P C 2
H29C H 0.357879 0.785025 0.513278 0.092 Uiso 0.492(18) 1 calc R . P C 2
C32 C 0.3240(7) 1.1121(5) 0.4641(6) 0.0764(18) Uani 0.199(7) 1 d D U P D 2
H32A H 0.312169 1.129353 0.442006 0.115 Uiso 0.199(7) 1 calc R . P D 2
H32B H 0.314667 1.147017 0.477231 0.115 Uiso 0.199(7) 1 calc R . P D 2
H32C H 0.353615 1.114427 0.471186 0.115 Uiso 0.199(7) 1 calc R . P D 2
C34 C 0.3292(7) 0.9978(13) 0.5017(2) 0.0764(18) Uani 0.199(7) 1 d D U P D 2
H34A H 0.358771 1.000855 0.509039 0.115 Uiso 0.199(7) 1 calc R . P D 2
H34B H 0.319437 1.031913 0.514902 0.115 Uiso 0.199(7) 1 calc R . P D 2
H34C H 0.320978 0.943005 0.503244 0.115 Uiso 0.199(7) 1 calc R . P D 2
C36 C 0.26361(16) 1.0212(14) 0.4550(5) 0.0759(18) Uani 0.199(7) 1 d D U P D 2
H36A H 0.252106 1.038926 0.432987 0.114 Uiso 0.199(7) 1 calc R . P D 2
H36B H 0.255313 0.966439 0.456429 0.114 Uiso 0.199(7) 1 calc R . P D 2
H36C H 0.253772 1.055347 0.468087 0.114 Uiso 0.199(7) 1 calc R . P D 2
C40 C 0.2627(3) 1.0655(4) 0.34449(17) 0.0789(18) Uani 0.646(10) 1 d D U P E 2
H40A H 0.286896 1.095257 0.357144 0.118 Uiso 0.646(10) 1 calc R . P E 2
H40B H 0.246092 1.097919 0.326564 0.118 Uiso 0.646(10) 1 calc R . P E 2
H40C H 0.246916 1.052053 0.357574 0.118 Uiso 0.646(10) 1 calc R . P E 2
C42 C 0.2375(2) 0.9405(5) 0.31199(17) 0.0759(17) Uani 0.646(10) 1 d D U P E 2
H42A H 0.221154 0.972186 0.293750 0.114 Uiso 0.646(10) 1 calc R . P E 2
H42B H 0.245907 0.891393 0.304661 0.114 Uiso 0.646(10) 1 calc R . P E 2
H42C H 0.221384 0.927722 0.324879 0.114 Uiso 0.646(10) 1 calc R . P E 2
C44 C 0.3010(2) 1.0101(6) 0.31174(16) 0.0681(16) Uani 0.646(10) 1 d D U P E 2
H44A H 0.325009 1.040220 0.324595 0.102 Uiso 0.646(10) 1 calc R . P E 2
H44B H 0.309572 0.961582 0.304101 0.102 Uiso 0.646(10) 1 calc R . P E 2
H44C H 0.284588 1.042285 0.293687 0.102 Uiso 0.646(10) 1 calc R . P E 2
C49 C 0.4093(4) 1.1855(6) 0.35743(12) 0.0666(16) Uani 0.382(7) 1 d D U P F 2
H49A H 0.430593 1.159989 0.351789 0.100 Uiso 0.382(7) 1 calc R . P F 2
H49B H 0.383862 1.156428 0.347819 0.100 Uiso 0.382(7) 1 calc R . P F 2
H49C H 0.405708 1.240193 0.349685 0.100 Uiso 0.382(7) 1 calc R . P F 2
C51 C 0.4630(2) 1.2293(6) 0.4095(3) 0.0634(18) Uani 0.382(7) 1 d D U P F 2
H51A H 0.470518 1.230293 0.432440 0.095 Uiso 0.382(7) 1 calc GR . P F 2
H51B H 0.460472 1.283717 0.401462 0.095 Uiso 0.382(7) 1 calc GR . P F 2
H51C H 0.484049 1.201614 0.404225 0.095 Uiso 0.382(7) 1 calc GR . P F 2
C53 C 0.3885(3) 1.2258(6) 0.4034(3) 0.0659(15) Uani 0.382(7) 1 d D U P F 2
H53A H 0.386785 1.282081 0.397842 0.099 Uiso 0.382(7) 1 calc R . P F 2
H53B H 0.362314 1.200368 0.392188 0.099 Uiso 0.382(7) 1 calc R . P F 2
H53C H 0.395271 1.220466 0.426257 0.099 Uiso 0.382(7) 1 calc R . P F 2
C62 C 0.6312(3) 0.9803(8) 0.4008(4) 0.081(2) Uani 0.397(12) 1 d D U P G 2
H62A H 0.652804 1.019740 0.404815 0.121 Uiso 0.397(12) 1 calc R . P G 2
H62B H 0.638515 0.942517 0.418299 0.121 Uiso 0.397(12) 1 calc R . P G 2
H62C H 0.627752 0.952013 0.381120 0.121 Uiso 0.397(12) 1 calc R . P G 2
C64 C 0.5954(4) 1.0686(9) 0.4284(3) 0.081(2) Uani 0.397(12) 1 d D U P G 2
H64A H 0.569756 1.094659 0.425976 0.122 Uiso 0.397(12) 1 calc R . P G 2
H64B H 0.602633 1.031493 0.446207 0.122 Uiso 0.397(12) 1 calc R . P G 2
H64C H 0.616795 1.108508 0.432507 0.122 Uiso 0.397(12) 1 calc R . P G 2
C66 C 0.5768(4) 1.0790(8) 0.3685(3) 0.083(2) Uani 0.397(12) 1 d D U P G 2
H66A H 0.551425 1.104927 0.366959 0.124 Uiso 0.397(12) 1 calc R . P G 2
H66B H 0.597681 1.119278 0.370981 0.124 Uiso 0.397(12) 1 calc R . P G 2
H66C H 0.572549 1.048436 0.349240 0.124 Uiso 0.397(12) 1 calc R . P G 2
C70 C 0.4642(4) 1.0478(6) 0.2942(3) 0.093(2) Uani 0.390(7) 1 d D U P H 2
H70A H 0.461801 1.076479 0.312218 0.140 Uiso 0.390(7) 1 calc R . P H 2
H70B H 0.492751 1.036481 0.298365 0.140 Uiso 0.390(7) 1 calc R . P H 2
H70C H 0.453011 1.080267 0.275151 0.140 Uiso 0.390(7) 1 calc R . P H 2
C72 C 0.3952(2) 0.9882(9) 0.2826(3) 0.0945(19) Uani 0.390(7) 1 d D U P H 2
H72A H 0.392779 1.016701 0.300615 0.142 Uiso 0.390(7) 1 calc R . P H 2
H72B H 0.384553 1.021172 0.263647 0.142 Uiso 0.390(7) 1 calc R . P H 2
H72C H 0.379698 0.938790 0.279277 0.142 Uiso 0.390(7) 1 calc R . P H 2
C74 C 0.4441(4) 0.9242(8) 0.2611(2) 0.0956(19) Uani 0.390(7) 1 d D U P H 2
H74A H 0.430292 0.954082 0.241682 0.143 Uiso 0.390(7) 1 calc R . P H 2
H74B H 0.472795 0.918184 0.264210 0.143 Uiso 0.390(7) 1 calc R . P H 2
H74C H 0.431613 0.871800 0.259467 0.143 Uiso 0.390(7) 1 calc R . P H 2
C78 C 0.5784(5) 0.6700(7) 0.2781(3) 0.0876(18) Uani 0.310(5) 1 d D U P I 2
H78A H 0.598339 0.677127 0.268003 0.131 Uiso 0.310(5) 1 calc R . P I 2
H78B H 0.578872 0.614835 0.284901 0.131 Uiso 0.310(5) 1 calc R . P I 2
H78C H 0.551323 0.682953 0.262989 0.131 Uiso 0.310(5) 1 calc R . P I 2
C80 C 0.6293(3) 0.6979(9) 0.3327(3) 0.0892(19) Uani 0.310(5) 1 d D U P I 2
H80A H 0.636058 0.732893 0.351089 0.134 Uiso 0.310(5) 1 calc R . P I 2
H80B H 0.626394 0.643516 0.339022 0.134 Uiso 0.310(5) 1 calc R . P I 2
H80C H 0.650998 0.700097 0.324160 0.134 Uiso 0.310(5) 1 calc R . P I 2
C82 C 0.5939(5) 0.8111(4) 0.2971(3) 0.0859(18) Uani 0.310(5) 1 d D U P I 2
H82A H 0.600563 0.846116 0.315478 0.129 Uiso 0.310(5) 1 calc R . P I 2
H82B H 0.615684 0.812950 0.288701 0.129 Uiso 0.310(5) 1 calc R . P I 2
H82C H 0.568461 0.828542 0.280808 0.129 Uiso 0.310(5) 1 calc R . P I 2
C85 C 0.6305(3) 0.6181(7) 0.4253(3) 0.0878(17) Uani 0.449(6) 1 d D U P J 2
H85A H 0.638969 0.660051 0.414136 0.132 Uiso 0.449(6) 1 calc R . P J 2
H85B H 0.653376 0.602755 0.444224 0.132 Uiso 0.449(6) 1 calc R . P J 2
H85C H 0.621185 0.572127 0.411350 0.132 Uiso 0.449(6) 1 calc R . P J 2
C87 C 0.5818(3) 0.5830(6) 0.4524(2) 0.0878(18) Uani 0.449(6) 1 d D U P J 2
H87A H 0.559599 0.602863 0.458434 0.132 Uiso 0.449(6) 1 calc R . P J 2
H87B H 0.572419 0.536985 0.438569 0.132 Uiso 0.449(6) 1 calc R . P J 2
H87C H 0.604610 0.567612 0.471442 0.132 Uiso 0.449(6) 1 calc R . P J 2
C89 C 0.6098(3) 0.7220(5) 0.4565(2) 0.0872(19) Uani 0.449(6) 1 d D U P J 2
H89A H 0.587563 0.741303 0.462568 0.131 Uiso 0.449(6) 1 calc R . P J 2
H89B H 0.632820 0.707273 0.475541 0.131 Uiso 0.449(6) 1 calc R . P J 2
H89C H 0.618108 0.763840 0.445237 0.131 Uiso 0.449(6) 1 calc R . P J 2
C93 C 0.5110(4) 0.3231(9) 0.3036(2) 0.075(2) Uani 0.312(10) 1 d D U P K 2
H93A H 0.506189 0.361697 0.286551 0.113 Uiso 0.312(10) 1 calc R . P K 2
H93B H 0.527140 0.279014 0.300497 0.113 Uiso 0.312(10) 1 calc R . P K 2
H93C H 0.485018 0.303052 0.303502 0.113 Uiso 0.312(10) 1 calc R . P K 2
C95 C 0.5426(5) 0.3037(8) 0.3637(3) 0.0737(17) Uani 0.312(10) 1 d D U P K 2
H95A H 0.560475 0.261439 0.361660 0.111 Uiso 0.312(10) 1 calc R . P K 2
H95B H 0.555634 0.331057 0.383884 0.111 Uiso 0.312(10) 1 calc R . P K 2
H95C H 0.516895 0.280735 0.362944 0.111 Uiso 0.312(10) 1 calc R . P K 2
C97 C 0.5753(3) 0.3991(9) 0.3360(4) 0.0671(19) Uani 0.312(10) 1 d D U P K 2
H97A H 0.569716 0.436710 0.318556 0.101 Uiso 0.312(10) 1 calc R . P K 2
H97B H 0.589300 0.426419 0.356077 0.101 Uiso 0.312(10) 1 calc R . P K 2
H97C H 0.592489 0.356222 0.333472 0.101 Uiso 0.312(10) 1 calc R . P K 2
C102 C 0.3648(3) 0.5667(9) 0.2285(3) 0.0901(19) Uani 0.293(5) 1 d D U P L 2
H10M H 0.363828 0.509483 0.231684 0.135 Uiso 0.293(5) 1 calc R . P L 2
H10N H 0.346172 0.593486 0.236692 0.135 Uiso 0.293(5) 1 calc R . P L 2
H10O H 0.356770 0.577846 0.205868 0.135 Uiso 0.293(5) 1 calc R . P L 2
C104 C 0.4376(4) 0.5555(9) 0.2326(4) 0.0901(18) Uani 0.293(5) 1 d D U P L 2
H10P H 0.465262 0.574546 0.243653 0.135 Uiso 0.293(5) 1 calc R . P L 2
H10Q H 0.436569 0.498173 0.235477 0.135 Uiso 0.293(5) 1 calc R . P L 2
H10R H 0.429239 0.567490 0.210011 0.135 Uiso 0.293(5) 1 calc R . P L 2
C106 C 0.4098(5) 0.6876(4) 0.2410(4) 0.0904(19) Uani 0.293(5) 1 d D U P L 2
H10S H 0.437413 0.707142 0.252124 0.136 Uiso 0.293(5) 1 calc R . P L 2
H10T H 0.401747 0.698674 0.218361 0.136 Uiso 0.293(5) 1 calc R . P L 2
H10U H 0.391149 0.714314 0.249184 0.136 Uiso 0.293(5) 1 calc R . P L 2
I1 I 0.37229(7) 0.79111(19) 0.33454(5) 0.0817(9) Uani 0.232(2) 1 d D U P M 1
I2 I 0.32239(19) 0.70651(19) 0.28693(7) 0.167(2) Uani 0.232(2) 1 d D U P M 1
I3 I 0.39136(10) 0.74719(17) 0.33022(8) 0.0923(13) Uani 0.177(2) 1 d D U P N 2
I4 I 0.31092(11) 0.7514(3) 0.30118(14) 0.139(2) Uani 0.177(2) 1 d D U P N 2
I5 I 0.3542(4) 0.7501(7) 0.3387(3) 0.101(5) Uani 0.0448(15) 1 d D U P O 3
I6 I 0.3782(5) 0.7656(11) 0.2911(3) 0.146(7) Uani 0.0448(15) 1 d D U P O 3

loop_
_atom_site_aniso_label
_atom_site_aniso_U_11
_atom_site_aniso_U_22
_atom_site_aniso_U_33
_atom_site_aniso_U_23
_atom_site_aniso_U_13
_atom_site_aniso_U_12
Cr1 0.0239(3) 0.0246(3) 0.0294(3) -0.0040(2) 0.0092(2) -0.0013(2)
Cr2 0.0269(3) 0.0258(3) 0.0327(3) -0.0010(2) 0.0134(2) 0.0024(2)
Cr3 0.0308(3) 0.0246(3) 0.0352(3) 0.0011(2) 0.0137(2) 0.0037(2)
Cr4 0.0327(3) 0.0215(3) 0.0310(3) -0.0005(2) 0.0110(2) 0.0021(2)
Cr5 0.0400(3) 0.0207(3) 0.0388(3) -0.0011(2) 0.0192(3) -0.0046(2)
Cr6 0.0339(3) 0.0253(3) 0.0445(3) -0.0042(2) 0.0198(3) -0.0067(2)
Cr7 0.0268(3) 0.0260(3) 0.0465(3) -0.0056(2) 0.0144(3) -0.0039(2)
Cr8 0.0257(3) 0.0221(3) 0.0305(3) -0.0038(2) 0.0112(2) -0.0017(2)
F1 0.0247(9) 0.0258(9) 0.0329(10) -0.0044(8) 0.0108(8) 0.0005(7)
F2 0.0342(10) 0.0273(10) 0.0312(10) -0.0001(8) 0.0129(8) 0.0009(8)
F3 0.0305(10) 0.0232(9) 0.0320(10) 0.0030(8) 0.0121(8) 0.0044(8)
F4 0.0338(10) 0.0256(9) 0.0285(9) -0.0016(8) 0.0104(8) -0.0013(8)
F5 0.0341(10) 0.0217(9) 0.0308(9) 0.0016(7) 0.0138(8) -0.0029(8)
F6 0.0284(10) 0.0271(10) 0.0339(10) -0.0017(8) 0.0106(8) -0.0027(8)
F7 0.0327(10) 0.0246(9) 0.0325(10) -0.0046(8) 0.0113(8) -0.0055(8)
F8 0.0312(10) 0.0216(9) 0.0325(10) 0.0009(7) 0.0123(8) 0.0016(7)
O1 0.0408(14) 0.0344(14) 0.0566(16) -0.0111(12) 0.0263(13) -0.0114(12)
O2 0.0530(17) 0.0307(14) 0.0570(17) 0.0014(12) 0.0355(14) -0.0007(12)
O3 0.0346(14) 0.0584(17) 0.0325(13) -0.0075(12) 0.0025(11) 0.0130(13)
O4 0.0266(13) 0.0453(15) 0.0422(14) -0.0079(12) 0.0045(11) 0.0059(11)
O5 0.0371(14) 0.0348(14) 0.0570(16) -0.0003(12) 0.0292(13) 0.0023(11)
O6 0.0347(14) 0.0340(14) 0.0643(18) 0.0005(13) 0.0231(13) 0.0061(11)
O7 0.0458(15) 0.0330(13) 0.0326(13) 0.0019(11) 0.0137(11) 0.0127(11)
O8 0.0480(15) 0.0325(13) 0.0315(12) -0.0003(10) 0.0198(11) 0.0018(11)
O9 0.0458(16) 0.0331(14) 0.0621(18) -0.0086(13) 0.0292(14) 0.0038(12)
O10 0.0500(16) 0.0369(14) 0.0520(16) -0.0136(12) 0.0267(14) -0.0018(12)
O11 0.0378(14) 0.0357(14) 0.0407(14) 0.0085(12) 0.0034(12) 0.0024(11)
O12 0.0361(14) 0.0344(13) 0.0443(15) 0.0127(12) 0.0080(12) 0.0055(11)
O13 0.0532(17) 0.0219(12) 0.0604(17) -0.0041(12) 0.0252(14) 0.0009(12)
O14 0.070(2) 0.0222(13) 0.088(2) -0.0029(14) 0.0509(18) -0.0047(13)
O15 0.0375(14) 0.0472(15) 0.0274(12) -0.0008(11) 0.0084(11) -0.0032(12)
O16 0.0362(14) 0.0546(17) 0.0341(13) -0.0113(12) 0.0098(11) -0.0056(12)
O17 0.0560(18) 0.0351(15) 0.090(2) -0.0203(15) 0.0439(18) -0.0216(14)
O18 0.0491(17) 0.0410(16) 0.110(3) -0.0275(17) 0.0448(19) -0.0223(14)
O19 0.0641(19) 0.0467(16) 0.0458(16) 0.0199(13) 0.0300(14) 0.0194(14)
O20 0.089(2) 0.0348(15) 0.0416(15) 0.0077(12) 0.0362(16) 0.0081(15)
O21 0.070(2) 0.0378(16) 0.099(2) -0.0158(16) 0.065(2) -0.0157(14)
O22 0.0469(16) 0.0393(16) 0.090(2) -0.0174(15) 0.0423(17) -0.0121(13)
O23 0.0378(15) 0.0406(16) 0.0510(16) -0.0116(13) -0.0063(13) 0.0036(12)
O24 0.0405(15) 0.0323(14) 0.0625(18) 0.0104(13) -0.0066(14) -0.0073(12)
O25 0.0355(15) 0.0317(15) 0.108(3) -0.0126(16) 0.0314(16) -0.0011(12)
O26 0.0349(14) 0.0304(13) 0.0585(17) -0.0132(12) 0.0215(13) -0.0025(11)
O27 0.0481(16) 0.0433(15) 0.0393(14) -0.0112(12) 0.0231(13) -0.0163(12)
O28 0.0344(13) 0.0479(15) 0.0301(12) -0.0023(11) 0.0121(11) -0.0103(12)
O29 0.0323(13) 0.0288(12) 0.0463(14) -0.0119(11) 0.0158(11) -0.0054(10)
O30 0.0355(13) 0.0326(13) 0.0452(14) -0.0135(11) 0.0169(12) -0.0102(11)
O31 0.0288(12) 0.0288(12) 0.0377(13) 0.0058(10) 0.0087(11) 0.0039(10)
O32 0.0323(13) 0.0293(12) 0.0335(12) 0.0059(10) 0.0114(10) 0.0041(10)
C1 0.0293(18) 0.0337(19) 0.055(2) 0.0034(17) 0.0213(17) 0.0013(15)
C2 0.103(3) 0.051(2) 0.132(4) 0.012(2) 0.084(3) -0.010(2)
C9 0.040(2) 0.066(3) 0.041(2) -0.009(2) -0.0013(18) 0.021(2)
C10 0.111(6) 0.284(11) 0.079(4) -0.037(5) -0.023(4) 0.109(6)
C17 0.0326(19) 0.039(2) 0.045(2) -0.0003(17) 0.0200(17) 0.0064(16)
C18 0.038(2) 0.049(2) 0.092(4) 0.000(2) 0.038(2) 0.0042(19)
C19 0.089(4) 0.102(5) 0.148(6) -0.026(5) 0.089(5) 0.002(4)
C20 0.052(3) 0.068(3) 0.158(6) 0.013(4) 0.060(4) -0.004(3)
C21 0.034(2) 0.084(4) 0.131(5) 0.026(4) 0.021(3) 0.012(3)
C22 0.0301(18) 0.040(2) 0.0326(18) 0.0011(15) 0.0144(15) 0.0032(15)
C23 0.067(2) 0.062(2) 0.0328(16) 0.0062(15) 0.0163(16) 0.0131(17)
C30 0.046(2) 0.0302(19) 0.040(2) -0.0010(16) 0.0174(17) 0.0071(17)
C31 0.073(2) 0.069(2) 0.086(3) -0.031(2) 0.049(2) 0.0039(19)
C38 0.038(2) 0.0350(19) 0.0337(18) 0.0044(15) 0.0098(16) 0.0107(16)
C39 0.060(2) 0.069(2) 0.057(2) 0.0268(19) 0.0012(17) 0.0162(18)
C46 0.051(2) 0.0211(17) 0.0385(19) -0.0013(15) 0.0117(18) -0.0028(16)
C47 0.082(2) 0.0235(15) 0.066(2) 0.0066(15) 0.0216(19) 0.0042(15)
C54 0.039(2) 0.0244(17) 0.0304(17) -0.0080(14) 0.0026(16) -0.0043(15)
C55 0.067(3) 0.051(3) 0.040(2) 0.006(2) -0.006(2) 0.010(2)
C56 0.156(7) 0.042(3) 0.088(4) 0.021(3) -0.006(4) 0.024(4)
C57 0.062(4) 0.126(6) 0.079(4) 0.009(4) -0.017(3) 0.022(4)
C58 0.116(5) 0.099(5) 0.035(2) 0.016(3) 0.005(3) -0.001(4)
C59 0.042(2) 0.0330(19) 0.040(2) -0.0029(16) 0.0153(17) -0.0115(16)
C60 0.067(2) 0.065(2) 0.105(3) -0.025(2) 0.047(2) -0.038(2)
C67 0.042(2) 0.039(2) 0.037(2) 0.0071(16) 0.0114(17) -0.0078(17)
C68 0.090(3) 0.120(4) 0.049(2) 0.039(2) 0.016(2) 0.004(3)
C75 0.0343(19) 0.045(2) 0.041(2) -0.0036(17) 0.0177(16) -0.0037(17)
C76 0.082(3) 0.092(3) 0.104(3) -0.013(3) 0.074(2) -0.015(2)
C83 0.0276(18) 0.047(2) 0.0372(19) 0.0051(17) 0.0096(15) -0.0007(16)
C84 0.052(2) 0.107(3) 0.056(2) 0.020(2) -0.0055(18) 0.005(2)
C91 0.0307(19) 0.0335(19) 0.050(2) -0.0049(17) 0.0141(17) 0.0015(15)
C92 0.054(2) 0.0414(19) 0.112(3) -0.0061(19) 0.040(2) 0.0120(16)
C99 0.039(2) 0.0381(19) 0.0354(18) -0.0044(16) 0.0192(16) 0.0011(16)
C100 0.093(3) 0.112(3) 0.0432(19) 0.014(2) 0.021(2) -0.022(3)
C107 0.0317(18) 0.0226(15) 0.0266(16) 0.0010(13) 0.0063(14) 0.0015(13)
C108 0.041(2) 0.0344(19) 0.0295(17) -0.0056(15) 0.0054(15) -0.0069(16)
C109 0.094(4) 0.063(3) 0.045(3) 0.011(2) -0.012(3) -0.015(3)
C110 0.057(3) 0.053(3) 0.050(2) -0.017(2) 0.009(2) -0.026(2)
C111 0.075(3) 0.074(3) 0.066(3) -0.044(3) 0.028(3) -0.011(3)
C112 0.0381(19) 0.0146(14) 0.0313(17) 0.0028(13) 0.0076(15) 0.0035(13)
C113 0.052(2) 0.033(2) 0.0349(19) -0.0049(16) -0.0005(18) 0.0017(18)
C114 0.067(3) 0.090(4) 0.064(3) -0.024(3) -0.030(3) 0.030(3)
C115 0.127(5) 0.086(4) 0.032(2) -0.004(2) 0.022(3) -0.028(4)
C116 0.075(3) 0.039(2) 0.054(3) -0.016(2) 0.002(2) -0.007(2)
C3 0.107(4) 0.060(3) 0.137(4) 0.012(3) 0.088(3) -0.011(3)
C5 0.115(4) 0.059(3) 0.136(4) 0.021(3) 0.075(3) -0.008(3)
C7 0.111(4) 0.053(3) 0.139(4) 0.008(3) 0.076(4) -0.014(3)
C12 0.113(6) 0.284(11) 0.075(4) -0.040(5) -0.029(4) 0.108(6)
C14 0.109(6) 0.283(11) 0.082(4) -0.033(5) -0.024(4) 0.114(6)
C16 0.117(6) 0.288(11) 0.087(4) -0.035(5) -0.028(4) 0.100(6)
C24 0.071(3) 0.069(3) 0.043(3) 0.006(3) 0.011(3) 0.017(3)
C26 0.076(3) 0.065(3) 0.042(3) 0.018(3) 0.019(3) 0.012(3)
C28 0.067(4) 0.070(3) 0.034(3) -0.002(2) 0.007(3) 0.011(3)
C33 0.082(3) 0.073(3) 0.090(3) -0.036(2) 0.048(2) -0.003(2)
C35 0.078(3) 0.080(3) 0.085(3) -0.030(2) 0.051(2) -0.005(2)
C37 0.082(3) 0.076(3) 0.100(3) -0.029(3) 0.042(3) 0.016(2)
C41 0.060(3) 0.078(3) 0.069(3) 0.025(3) 0.000(3) 0.020(3)
C43 0.057(4) 0.074(3) 0.062(3) 0.029(3) -0.003(3) 0.014(3)
C45 0.069(3) 0.067(4) 0.055(3) 0.030(3) -0.001(3) 0.012(3)
C48 0.093(3) 0.035(2) 0.073(3) 0.007(2) 0.011(3) 0.009(2)
C50 0.089(3) 0.029(2) 0.074(3) 0.009(2) 0.029(3) 0.000(2)
C52 0.080(3) 0.025(2) 0.067(3) 0.006(2) 0.021(3) 0.013(2)
C61 0.081(4) 0.075(4) 0.112(4) -0.016(3) 0.054(3) -0.039(3)
C63 0.066(3) 0.081(3) 0.110(4) -0.027(3) 0.043(3) -0.034(3)
C65 0.076(3) 0.062(3) 0.111(4) -0.029(3) 0.041(3) -0.040(3)
C69 0.096(4) 0.127(4) 0.053(3) 0.043(3) 0.021(3) 0.002(3)
C71 0.094(4) 0.121(4) 0.055(3) 0.038(3) 0.010(3) 0.009(3)
C73 0.096(4) 0.127(4) 0.054(3) 0.031(3) 0.012(3) 0.004(3)
C77 0.094(3) 0.105(3) 0.105(3) -0.008(3) 0.072(3) -0.014(3)
C79 0.086(3) 0.096(3) 0.111(4) -0.016(3) 0.073(3) -0.010(3)
C81 0.084(3) 0.098(3) 0.114(4) -0.016(3) 0.073(3) -0.020(3)
C86 0.061(3) 0.114(4) 0.066(3) 0.018(3) -0.008(3) 0.013(3)
C88 0.064(3) 0.115(4) 0.056(3) 0.019(3) -0.004(2) 0.007(3)
C90 0.057(3) 0.115(4) 0.069(3) 0.020(3) -0.011(3) -0.001(3)
C94 0.069(3) 0.042(3) 0.125(4) -0.011(3) 0.031(3) 0.011(2)
C96 0.059(3) 0.040(3) 0.115(3) 0.008(3) 0.039(3) 0.012(2)
C98 0.061(3) 0.053(3) 0.104(4) -0.006(3) 0.047(3) 0.018(2)
C101 0.096(3) 0.120(4) 0.056(3) 0.016(3) 0.013(3) -0.013(3)
C103 0.105(3) 0.116(4) 0.047(2) 0.007(2) 0.017(3) -0.024(3)
C105 0.098(3) 0.113(4) 0.046(2) 0.019(3) 0.023(2) -0.023(3)
C4 0.113(4) 0.060(3) 0.134(4) 0.016(3) 0.081(4) -0.011(3)
C6 0.110(4) 0.052(3) 0.136(4) 0.013(3) 0.078(4) -0.008(3)
C8 0.108(4) 0.058(3) 0.139(4) 0.011(3) 0.079(4) -0.012(3)
C11 0.113(6) 0.286(11) 0.079(4) -0.040(5) -0.028(4) 0.105(6)
C13 0.113(6) 0.284(11) 0.084(4) -0.033(5) -0.026(4) 0.108(6)
C15 0.109(6) 0.284(11) 0.083(4) -0.035(5) -0.026(4) 0.111(6)
C25 0.075(3) 0.068(3) 0.042(3) 0.010(3) 0.009(3) 0.018(3)
C27 0.075(3) 0.067(3) 0.041(3) 0.018(3) 0.020(3) 0.010(3)
C29 0.067(4) 0.070(3) 0.036(3) -0.001(2) 0.007(3) 0.011(3)
C32 0.079(3) 0.071(3) 0.092(3) -0.032(3) 0.046(3) 0.005(3)
C34 0.080(3) 0.076(3) 0.088(3) -0.032(3) 0.048(3) 0.000(3)
C36 0.076(3) 0.076(3) 0.091(3) -0.030(3) 0.049(3) 0.004(3)
C40 0.066(3) 0.076(3) 0.073(3) 0.021(3) -0.001(3) 0.026(3)
C42 0.058(3) 0.078(3) 0.067(3) 0.030(3) -0.007(2) 0.013(2)
C44 0.072(3) 0.065(3) 0.051(3) 0.028(3) 0.002(2) 0.008(3)
C49 0.088(3) 0.031(2) 0.071(3) 0.008(2) 0.018(3) 0.008(3)
C51 0.087(3) 0.026(3) 0.071(3) 0.008(3) 0.020(3) -0.001(3)
C53 0.085(3) 0.031(2) 0.074(3) 0.007(3) 0.020(3) 0.011(3)
C62 0.065(3) 0.079(4) 0.111(4) -0.025(4) 0.046(3) -0.036(3)
C64 0.075(3) 0.064(4) 0.110(4) -0.030(3) 0.039(3) -0.038(3)
C66 0.077(4) 0.071(4) 0.114(4) -0.014(3) 0.051(3) -0.038(3)
C70 0.095(4) 0.123(4) 0.053(3) 0.041(3) 0.017(3) 0.003(3)
C72 0.092(4) 0.123(5) 0.054(3) 0.036(3) 0.010(3) 0.006(3)
C74 0.098(4) 0.127(4) 0.053(3) 0.036(3) 0.017(3) 0.005(3)
C78 0.089(4) 0.098(4) 0.107(4) -0.015(3) 0.073(3) -0.015(3)
C80 0.085(3) 0.100(4) 0.112(4) -0.014(3) 0.071(3) -0.014(3)
C82 0.087(4) 0.097(3) 0.107(4) -0.011(3) 0.076(3) -0.017(3)
C85 0.056(3) 0.117(4) 0.067(3) 0.016(3) -0.006(2) 0.009(3)
C87 0.064(3) 0.113(4) 0.061(3) 0.025(3) -0.007(3) 0.005(3)
C89 0.062(3) 0.114(4) 0.060(3) 0.015(3) -0.008(3) 0.005(3)
C93 0.065(3) 0.042(3) 0.120(4) -0.010(3) 0.035(3) 0.011(3)
C95 0.063(3) 0.042(3) 0.119(4) 0.000(3) 0.037(3) 0.011(3)
C97 0.057(3) 0.048(3) 0.107(4) -0.008(3) 0.044(3) 0.014(3)
C102 0.097(3) 0.117(4) 0.048(3) 0.013(3) 0.016(3) -0.022(3)
C104 0.100(4) 0.117(4) 0.047(3) 0.010(3) 0.020(3) -0.021(3)
C106 0.097(4) 0.115(4) 0.051(3) 0.018(3) 0.017(3) -0.020(3)
I1 0.0693(13) 0.100(2) 0.0830(12) -0.0185(11) 0.0364(10) -0.0187(13)
I2 0.261(5) 0.0840(19) 0.1016(19) -0.0147(14) 0.001(2) -0.054(2)
I3 0.085(2) 0.0628(16) 0.117(2) -0.0091(14) 0.0215(16) -0.0083(14)
I4 0.081(2) 0.160(4) 0.194(5) 0.079(4) 0.072(3) 0.035(2)
I5 0.116(10) 0.083(7) 0.102(8) -0.007(6) 0.037(7) -0.025(7)
I6 0.150(13) 0.200(17) 0.110(10) 0.055(10) 0.074(9) 0.061(11)

loop_
_atom_type_symbol
_atom_type_description
_atom_type_scat_dispersion_real
_atom_type_scat_dispersion_imag
_atom_type_scat_source
C C 0.0033 0.0016 'International Tables Vol C Tables 4.2.6.8 and 6.1.1.4'
H H 0.0000 0.0000 'International Tables Vol C Tables 4.2.6.8 and 6.1.1.4'
Cr Cr 0.3209 0.6236 'International Tables Vol C Tables 4.2.6.8 and 6.1.1.4'
F F 0.0171 0.0103 'International Tables Vol C Tables 4.2.6.8 and 6.1.1.4'
I I -0.4742 1.8119 'International Tables Vol C Tables 4.2.6.8 and 6.1.1.4'
O O 0.0106 0.0060 'International Tables Vol C Tables 4.2.6.8 and 6.1.1.4'

loop_
_geom_angle_atom_site_label_1
_geom_angle_atom_site_label_2
_geom_angle_atom_site_label_3
_geom_angle
F1 Cr1 F8 88.86(8)
F1 Cr1 O1 93.88(9)
F1 Cr1 O3 90.60(10)
F1 Cr1 O30 177.87(10)
F1 Cr1 O32 85.08(9)
F8 Cr1 O1 176.45(10)
F8 Cr1 O3 91.65(11)
F8 Cr1 O30 90.52(9)
F8 Cr1 O32 90.64(9)
O1 Cr1 O3 90.57(12)
O1 Cr1 O32 87.35(11)
O30 Cr1 O1 86.81(11)
O30 Cr1 O3 87.38(11)
O30 Cr1 O32 96.97(11)
O32 Cr1 O3 175.06(11)
F1 Cr2 F2 89.11(8)
F1 Cr2 O2 91.83(10)
F1 Cr2 O4 91.09(9)
F1 Cr2 O5 177.81(10)
F1 Cr2 O7 90.53(9)
F2 Cr2 O2 178.24(10)
F2 Cr2 O4 89.87(10)
F2 Cr2 O5 92.32(10)
F2 Cr2 O7 90.95(10)
O4 Cr2 O2 91.60(12)
O4 Cr2 O5 87.26(11)
O4 Cr2 O7 178.19(11)
O5 Cr2 O2 86.78(11)
O7 Cr2 O2 87.55(12)
O7 Cr2 O5 91.10(11)
F2 Cr3 F3 89.85(8)
F2 Cr3 O6 89.99(10)
F2 Cr3 O8 92.54(9)
F2 Cr3 O9 176.80(10)
F2 Cr3 O11 90.21(10)
F3 Cr3 O6 179.62(11)
F3 Cr3 O8 89.19(10)
F3 Cr3 O9 93.35(10)
F3 Cr3 O11 91.48(10)
O6 Cr3 O8 91.16(11)
O6 Cr3 O9 86.81(11)
O6 Cr3 O11 88.18(12)
O9 Cr3 O8 87.50(11)
O11 Cr3 O8 177.17(11)
O11 Cr3 O9 89.72(12)
F3 Cr4 F4 89.72(8)
F3 Cr4 O10 92.06(10)
F3 Cr4 O12 91.14(10)
F3 Cr4 O13 177.37(10)
F3 Cr4 O15 87.60(10)
F4 Cr4 O10 177.68(10)
F4 Cr4 O12 90.50(10)
F4 Cr4 O13 92.07(10)
F4 Cr4 O15 90.04(10)
O10 Cr4 O12 90.95(12)
O13 Cr4 O10 86.20(12)
O13 Cr4 O12 86.91(12)
O13 Cr4 O15 94.33(12)
O15 Cr4 O10 88.55(12)
O15 Cr4 O12 178.63(11)
F4 Cr5 F5 91.74(8)
F4 Cr5 O14 90.73(11)
F4 Cr5 O16 90.34(10)
F4 Cr5 O17 175.76(11)
F4 Cr5 O19 90.03(11)
F5 Cr5 O14 176.58(11)
F5 Cr5 O16 87.29(10)
F5 Cr5 O17 92.28(10)
F5 Cr5 O19 90.25(10)
O14 Cr5 O17 85.30(13)
O14 Cr5 O19 87.40(13)
O16 Cr5 O14 95.06(13)
O16 Cr5 O17 88.51(13)
O16 Cr5 O19 177.52(12)
O17 Cr5 O19 91.30(14)
F5 Cr6 F6 90.02(8)
F5 Cr6 O18 93.16(11)
F5 Cr6 O20 90.55(10)
F5 Cr6 O21 178.45(11)
F5 Cr6 O23 90.60(11)
F6 Cr6 O18 176.77(11)
F6 Cr6 O20 89.87(11)
F6 Cr6 O21 91.04(10)
F6 Cr6 O23 92.13(10)
O18 Cr6 O20 90.68(15)
O18 Cr6 O21 85.80(13)
O18 Cr6 O23 87.26(14)
O20 Cr6 O21 88.33(14)
O20 Cr6 O23 177.69(14)
O23 Cr6 O21 90.49(15)
F6 Cr7 O22 92.18(10)
F6 Cr7 O24 91.62(10)
F6 Cr7 O25 178.25(12)
F6 Cr7 O27 89.46(10)
F7 Cr7 F6 88.84(8)
F7 Cr7 O22 178.40(11)
F7 Cr7 O24 90.74(11)
F7 Cr7 O25 92.29(11)
F7 Cr7 O27 90.51(10)
O22 Cr7 O24 90.47(14)
O25 Cr7 O22 86.72(12)
O25 Cr7 O24 87.03(14)
O25 Cr7 O27 91.86(13)
O27 Cr7 O22 88.26(13)
O27 Cr7 O24 178.36(13)
F7 Cr8 F8 90.89(8)
F7 Cr8 O26 92.84(9)
F7 Cr8 O28 90.20(9)
F7 Cr8 O29 177.47(10)
F7 Cr8 O31 84.96(9)
F8 Cr8 O26 175.52(10)
F8 Cr8 O28 90.27(10)
F8 Cr8 O29 89.81(9)
F8 Cr8 O31 90.28(9)
O26 Cr8 O28 92.20(12)
O26 Cr8 O29 86.56(10)
O26 Cr8 O31 87.58(11)
O29 Cr8 O28 87.37(11)
O29 Cr8 O31 97.46(11)
O31 Cr8 O28 175.14(11)
Cr2 F1 Cr1 123.84(10)
Cr3 F2 Cr2 123.45(10)
Cr3 F3 Cr4 123.98(9)
Cr5 F4 Cr4 124.38(10)
Cr6 F5 Cr5 124.19(9)
Cr7 F6 Cr6 124.38(10)
Cr7 F7 Cr8 125.01(10)
Cr1 F8 Cr8 124.79(10)
C1 O1 Cr1 133.7(2)
C1 O2 Cr2 131.2(2)
C9 O3 Cr1 129.1(3)
C9 O4 Cr2 135.7(2)
C17 O5 Cr2 133.3(2)
C17 O6 Cr3 129.2(2)
C22 O7 Cr2 128.4(2)
C22 O8 Cr3 134.8(2)
C30 O9 Cr3 135.0(2)
C30 O10 Cr4 131.6(2)
C38 O11 Cr3 130.5(2)
C38 O12 Cr4 136.0(2)
C46 O13 Cr4 133.5(2)
C46 O14 Cr5 134.7(2)
C54 O15 Cr4 132.9(2)
C54 O16 Cr5 133.6(2)
C59 O17 Cr5 135.9(2)
C59 O18 Cr6 134.0(3)
C67 O19 Cr5 134.1(3)
C67 O20 Cr6 135.0(3)
C75 O21 Cr6 134.1(3)
C75 O22 Cr7 134.6(3)
C83 O23 Cr6 135.7(2)
C83 O24 Cr7 133.3(2)
C91 O25 Cr7 133.1(2)
C91 O26 Cr8 134.9(2)
C99 O27 Cr7 135.2(2)
C99 O28 Cr8 132.2(2)
C107 O29 Cr8 134.4(2)
C107 O30 Cr1 132.9(2)
C112 O31 Cr8 130.8(2)
C112 O32 Cr1 130.8(2)
O1 C1 C2 117.5(3)
O2 C1 O1 125.7(3)
O2 C1 C2 116.8(3)
C1 C2 C5 105.2(4)
C1 C2 C7 110.7(4)
C1 C2 C4 112.1(6)
C1 C2 C8 101.5(6)
C3 C2 C1 110.9(4)
C3 C2 C5 109.9(3)
C3 C2 C7 110.3(3)
C7 C2 C5 109.9(3)
C4 C2 C8 110.0(3)
C6 C2 C1 112.6(6)
C6 C2 C4 110.2(3)
C6 C2 C8 110.1(3)
O3 C9 C10 118.0(4)
O4 C9 O3 126.7(3)
O4 C9 C10 114.9(4)
C9 C10 C14 111.8(6)
C9 C10 C16 102.3(7)
C9 C10 C11 116.0(8)
C9 C10 C13 93.6(9)
C12 C10 C9 116.5(6)
C12 C10 C14 108.9(3)
C12 C10 C16 108.5(4)
C14 C10 C16 108.4(4)
C11 C10 C13 108.5(4)
C15 C10 C9 119.6(8)
C15 C10 C11 108.8(4)
C15 C10 C13 108.6(4)
O5 C17 C18 117.9(3)
O6 C17 O5 126.2(3)
O6 C17 C18 116.0(3)
C17 C18 C20 110.7(4)
C17 C18 C21 107.4(4)
C19 C18 C17 107.4(4)
C19 C18 C20 111.5(5)
C19 C18 C21 109.9(5)
C20 C18 C21 110.0(5)
O7 C22 C23 116.2(3)
O8 C22 O7 125.7(3)
O8 C22 C23 118.0(3)
C22 C23 C24 107.6(5)
C22 C23 C26 111.1(5)
C22 C23 C28 107.4(5)
C22 C23 C25 110.9(5)
C22 C23 C27 100.8(5)
C22 C23 C29 114.0(5)
C24 C23 C28 110.1(2)
C26 C23 C24 110.3(2)
C26 C23 C28 110.2(2)
C25 C23 C27 109.9(3)
C29 C23 C25 110.5(3)
C29 C23 C27 110.2(3)
O9 C30 C31 116.0(3)
O10 C30 O9 125.6(3)
O10 C30 C31 118.4(3)
C30 C31 C35 107.9(4)
C33 C31 C30 111.7(4)
C33 C31 C35 109.8(2)
C33 C31 C37 110.3(2)
C37 C31 C30 107.2(4)
C37 C31 C35 109.8(2)
C32 C31 C30 107.8(8)
C34 C31 C30 109.1(8)
C34 C31 C32 109.9(3)
C34 C31 C36 109.9(3)
C36 C31 C30 110.2(8)
C36 C31 C32 109.8(3)
O11 C38 C39 117.8(3)
O12 C38 O11 126.1(3)
O12 C38 C39 116.0(3)
C38 C39 C41 107.3(5)
C38 C39 C43 103.3(6)
C38 C39 C40 105.8(4)
C38 C39 C44 107.5(4)
C41 C39 C43 109.1(3)
C45 C39 C38 117.7(6)
C45 C39 C41 109.7(3)
C45 C39 C43 109.4(3)
C42 C39 C38 114.2(4)
C42 C39 C40 110.0(2)
C42 C39 C44 110.0(2)
C44 C39 C40 109.1(2)
O13 C46 C47 117.2(3)
O14 C46 O13 125.1(3)
O14 C46 C47 117.7(3)
C46 C47 C52 109.3(4)
C46 C47 C49 101.4(5)
C46 C47 C51 109.4(5)
C48 C47 C46 105.5(4)
C48 C47 C52 109.8(2)
C50 C47 C46 111.2(4)
C50 C47 C48 110.9(2)
C50 C47 C52 110.0(2)
C51 C47 C49 109.7(3)
C53 C47 C46 115.4(5)
C53 C47 C49 110.2(3)
C53 C47 C51 110.5(3)
O15 C54 O16 126.0(3)
O15 C54 C55 117.2(4)
O16 C54 C55 116.7(4)
C54 C55 C56 103.5(4)
C57 C55 C54 110.5(4)
C57 C55 C56 111.8(5)
C58 C55 C54 110.5(4)
C58 C55 C56 110.9(5)
C58 C55 C57 109.5(5)
O17 C59 O18 125.6(3)
O17 C59 C60 117.7(3)
O18 C59 C60 116.6(3)
C59 C60 C61 106.7(4)
C59 C60 C63 106.1(5)
C59 C60 C64 106.7(6)
C59 C60 C66 103.5(5)
C63 C60 C61 110.6(3)
C65 C60 C59 111.5(5)
C65 C60 C61 110.7(3)
C65 C60 C63 110.9(3)
C62 C60 C59 113.9(6)
C62 C60 C64 110.8(3)
C62 C60 C66 110.8(3)
C66 C60 C64 110.8(3)
O19 C67 C68 117.8(4)
O20 C67 O19 125.8(3)
O20 C67 C68 116.4(4)
C67 C68 C69 109.3(4)
C67 C68 C73 106.2(5)
C67 C68 C70 99.8(5)
C67 C68 C72 109.6(6)
C69 C68 C73 108.3(3)
C71 C68 C67 114.4(5)
C71 C68 C69 109.6(3)
C71 C68 C73 108.8(3)
C72 C68 C70 108.7(3)
C74 C68 C67 119.2(6)
C74 C68 C70 109.2(3)
C74 C68 C72 109.5(3)
O21 C75 O22 125.9(3)
O21 C75 C76 117.0(3)
O22 C75 C76 117.1(3)
C75 C76 C77 104.6(4)
C75 C76 C79 112.0(4)
C75 C76 C80 101.3(6)
C75 C76 C82 112.5(6)
C79 C76 C77 108.9(3)
C81 C76 C75 112.2(4)
C81 C76 C77 109.4(3)
C81 C76 C79 109.6(3)
C78 C76 C75 114.6(6)
C78 C76 C80 109.3(3)
C78 C76 C82 109.5(3)
C82 C76 C80 109.2(3)
O23 C83 O24 124.9(3)
O23 C83 C84 117.4(4)
O24 C83 C84 117.7(4)
C83 C84 C86 109.7(5)
C83 C84 C89 110.1(5)
C88 C84 C83 108.1(4)
C88 C84 C86 109.4(3)
C88 C84 C90 109.9(3)
C90 C84 C83 110.1(5)
C90 C84 C86 109.5(3)
C85 C84 C83 106.7(5)
C85 C84 C87 109.9(3)
C85 C84 C89 109.7(3)
C87 C84 C83 110.8(5)
C87 C84 C89 109.6(3)
O25 C91 C92 117.2(3)
O26 C91 O25 126.2(3)
O26 C91 C92 116.5(3)
C91 C92 C94 111.5(4)
C91 C92 C96 103.3(4)
C91 C92 C93 101.7(6)
C91 C92 C97 106.2(7)
C94 C92 C96 109.2(2)
C98 C92 C91 112.0(4)
C98 C92 C94 110.4(2)
C98 C92 C96 110.1(2)
C93 C92 C97 110.0(3)
C95 C92 C91 117.5(7)
C95 C92 C93 110.6(3)
C95 C92 C97 110.4(3)
O27 C99 O28 126.2(3)
O27 C99 C100 117.8(3)
O28 C99 C100 116.0(3)
C99 C100 C101 106.9(4)
C99 C100 C103 109.5(4)
C99 C100 C104 100.0(7)
C103 C100 C101 108.6(3)
C105 C100 C99 113.4(4)
C105 C100 C101 109.1(3)
C105 C100 C103 109.1(3)
C102 C100 C99 118.7(7)
C102 C100 C104 109.1(3)
C102 C100 C106 109.2(3)
C106 C100 C99 110.2(7)
C106 C100 C104 109.0(3)
O29 C107 O30 125.4(3)
O29 C107 C108 117.7(3)
O30 C107 C108 116.9(3)
C109 C108 C107 104.6(3)
C110 C108 C107 110.8(3)
C110 C108 C109 109.5(4)
C110 C108 C111 110.4(4)
C111 C108 C107 111.0(3)
C111 C108 C109 110.4(4)
O31 C112 C113 118.0(3)
O32 C112 O31 124.5(3)
O32 C112 C113 117.4(3)
C112 C113 C114 111.3(4)
C112 C113 C116 104.1(3)
C114 C113 C116 109.3(4)
C115 C113 C112 111.8(4)
C115 C113 C114 110.8(5)
C115 C113 C116 109.2(4)

loop_
_geom_bond_atom_site_label_1
_geom_bond_atom_site_label_2
_geom_bond_distance
Cr1 F1 1.9094(18)
Cr1 F8 1.9186(19)
Cr1 O1 1.952(3)
Cr1 O3 1.957(3)
Cr1 O30 1.949(2)
Cr1 O32 1.953(2)
Cr2 F1 1.8981(18)
Cr2 F2 1.9115(19)
Cr2 O2 1.956(3)
Cr2 O4 1.948(3)
Cr2 O5 1.955(2)
Cr2 O7 1.950(2)
Cr3 F2 1.9073(19)
Cr3 F3 1.9082(19)
Cr3 O6 1.949(3)
Cr3 O8 1.964(2)
Cr3 O9 1.952(3)
Cr3 O11 1.951(3)
Cr4 F3 1.9103(19)
Cr4 F4 1.9205(19)
Cr4 O10 1.954(3)
Cr4 O12 1.957(2)
Cr4 O13 1.945(3)
Cr4 O15 1.950(3)
Cr5 F4 1.919(2)
Cr5 F5 1.9196(19)
Cr5 O14 1.942(3)
Cr5 O16 1.942(3)
Cr5 O17 1.948(3)
Cr5 O19 1.954(3)
Cr6 F5 1.9053(19)
Cr6 F6 1.9097(19)
Cr6 O18 1.945(3)
Cr6 O20 1.952(3)
Cr6 O21 1.953(3)
Cr6 O23 1.952(3)
Cr7 F6 1.9060(19)
Cr7 F7 1.8989(19)
Cr7 O22 1.954(3)
Cr7 O24 1.959(3)
Cr7 O25 1.951(3)
Cr7 O27 1.951(3)
Cr8 F7 1.9139(18)
Cr8 F8 1.9199(19)
Cr8 O26 1.944(2)
Cr8 O28 1.960(2)
Cr8 O29 1.951(2)
Cr8 O31 1.959(2)
O1 C1 1.255(4)
O2 C1 1.252(4)
O3 C9 1.253(5)
O4 C9 1.240(5)
O5 C17 1.259(4)
O6 C17 1.250(5)
O7 C22 1.257(4)
O8 C22 1.252(4)
O9 C30 1.257(5)
O10 C30 1.247(5)
O11 C38 1.252(4)
O12 C38 1.251(4)
O13 C46 1.252(5)
O14 C46 1.245(5)
O15 C54 1.242(4)
O16 C54 1.251(5)
O17 C59 1.221(5)
O18 C59 1.240(5)
O19 C67 1.241(5)
O20 C67 1.239(5)
O21 C75 1.230(5)
O22 C75 1.236(5)
O23 C83 1.246(5)
O24 C83 1.247(5)
O25 C91 1.251(4)
O26 C91 1.242(4)
O27 C99 1.254(4)
O28 C99 1.255(4)
O29 C107 1.250(4)
O30 C107 1.256(4)
O31 C112 1.259(4)
O32 C112 1.253(4)
C1 C2 1.522(3)
C2 C3 1.522(3)
C2 C5 1.524(4)
C2 C7 1.522(3)
C2 C4 1.522(4)
C2 C6 1.522(4)
C2 C8 1.523(4)
C9 C10 1.498(5)
C10 C12 1.497(5)
C10 C14 1.499(5)
C10 C16 1.500(5)
C10 C11 1.498(5)
C10 C13 1.500(5)
C10 C15 1.498(5)
C17 C18 1.523(5)
C18 C19 1.514(8)
C18 C20 1.523(7)
C18 C21 1.524(7)
C22 C23 1.527(3)
C23 C24 1.529(3)
C23 C26 1.528(3)
C23 C28 1.529(3)
C23 C25 1.528(3)
C23 C27 1.530(3)
C23 C29 1.527(3)
C30 C31 1.522(3)
C31 C33 1.521(3)
C31 C35 1.522(3)
C31 C37 1.521(3)
C31 C32 1.522(3)
C31 C34 1.521(3)
C31 C36 1.522(3)
C38 C39 1.523(3)
C39 C41 1.523(3)
C39 C43 1.525(3)
C39 C45 1.522(3)
C39 C40 1.524(3)
C39 C42 1.519(3)
C39 C44 1.523(3)
C46 C47 1.525(3)
C47 C48 1.523(3)
C47 C50 1.523(3)
C47 C52 1.528(3)
C47 C49 1.527(3)
C47 C51 1.526(3)
C47 C53 1.523(3)
C54 C55 1.527(5)
C55 C56 1.534(7)
C55 C57 1.526(8)
C55 C58 1.512(8)
C59 C60 1.527(3)
C60 C61 1.528(3)
C60 C63 1.528(3)
C60 C65 1.527(3)
C60 C62 1.527(3)
C60 C64 1.528(3)
C60 C66 1.528(3)
C67 C68 1.514(3)
C68 C69 1.515(4)
C68 C71 1.513(4)
C68 C73 1.518(4)
C68 C70 1.516(4)
C68 C72 1.515(4)
C68 C74 1.512(4)
C75 C76 1.516(3)
C76 C77 1.518(4)
C76 C79 1.517(3)
C76 C81 1.515(4)
C76 C78 1.515(4)
C76 C80 1.517(4)
C76 C82 1.516(4)
C83 C84 1.517(3)
C84 C86 1.517(4)
C84 C88 1.515(4)
C84 C90 1.515(4)
C84 C85 1.515(4)
C84 C87 1.515(4)
C84 C89 1.517(4)
C91 C92 1.531(3)
C92 C94 1.533(3)
C92 C96 1.535(3)
C92 C98 1.530(3)
C92 C93 1.532(3)
C92 C95 1.529(3)
C92 C97 1.532(3)
C99 C100 1.518(3)
C100 C101 1.520(3)
C100 C103 1.518(3)
C100 C105 1.517(3)
C100 C102 1.517(4)
C100 C104 1.519(4)
C100 C106 1.518(4)
C107 C108 1.527(5)
C108 C109 1.523(6)
C108 C110 1.521(6)
C108 C111 1.522(6)
C112 C113 1.520(5)
C113 C114 1.524(7)
C113 C115 1.519(7)
C113 C116 1.534(6)
I1 I2 2.604(3)
I3 I4 2.616(4)
I5 I6 2.556(13)
